data_7102959
loop_
_publ_author_name
'Toyota, Shinji'
'Kuga, Makoto'
'Takatsu, Akiko'
'Goichi, Michio'
'Iwanaga, Tetsuo'

_publ_section_title
;
 Molecular folding screen: folding and unfolding of
 1,8-anthrylene-ethynylene oligomers by photochemical cycloaddition and
 thermal cycloreversion.
;
_journal_issue 11
_journal_name_full 'Chemical communications (Cambridge, England)'
_journal_page_first 1323
_journal_page_last 1325
_journal_paper_doi 10.1039/b717496a
_journal_year 2008
_chemical_formula_moiety 'C68 H66 Si2'
_chemical_formula_sum 'C68 H66 Si2'
_chemical_formula_weight 939.39
_chemical_melting_point 281.0(10)
_chemical_name_systematic
;
?
;
_space_group_IT_number 4
_symmetry_cell_setting monoclinic
_symmetry_space_group_name_Hall 'P 2yb'
_symmetry_space_group_name_H-M 'P 1 21 1'
_atom_sites_solution_hydrogens geom
_atom_sites_solution_primary direct
_atom_sites_solution_secondary difmap
_audit_creation_method SHELXL-97
_cell_angle_alpha 90.00
_cell_angle_beta 99.565(6)
_cell_angle_gamma 90.00
_cell_formula_units_Z 4
_cell_length_a 22.625(3)
_cell_length_b 9.6582(11)
_cell_length_c 24.852(4)
_cell_measurement_temperature 123(2)
_cell_volume 5355.2(12)
_computing_cell_refinement PROCESS-AUTO
_computing_data_collection PROCESS-AUTO
_computing_structure_refinement 'SHELXL-97 (Sheldrick, 1997)'
_computing_structure_solution 'SHELXS-97 (Sheldrick, 1990)'
_diffrn_ambient_temperature 123(2)
_diffrn_measured_fraction_theta_full 0.995
_diffrn_measured_fraction_theta_max 0.995
_diffrn_measurement_device_type 'Rigaku HR-RAXIS'
_diffrn_measurement_method \w
_diffrn_radiation_monochromator graphite
_diffrn_radiation_source 'fine-focus sealed tube'
_diffrn_radiation_type MoK\a
_diffrn_radiation_wavelength 0.71075
_diffrn_reflns_av_R_equivalents 0.0732
_diffrn_reflns_av_sigmaI/netI 0.0740
_diffrn_reflns_limit_h_max 29
_diffrn_reflns_limit_h_min -29
_diffrn_reflns_limit_k_max 12
_diffrn_reflns_limit_k_min -12
_diffrn_reflns_limit_l_max 32
_diffrn_reflns_limit_l_min -32
_diffrn_reflns_number 88674
_diffrn_reflns_theta_full 27.48
_diffrn_reflns_theta_max 27.48
_diffrn_reflns_theta_min 2.99
_exptl_absorpt_coefficient_mu 0.108
_exptl_absorpt_correction_T_max 0.9946
_exptl_absorpt_correction_T_min 0.9521
_exptl_absorpt_correction_type multi-scan
_exptl_absorpt_process_details '(Higashi, 1995)'
_exptl_crystal_colour yellow
_exptl_crystal_density_diffrn 1.165
_exptl_crystal_density_method 'not measured'
_exptl_crystal_description needle
_exptl_crystal_F_000 2008
_exptl_crystal_size_max 0.46
_exptl_crystal_size_mid 0.05
_exptl_crystal_size_min 0.05
_refine_diff_density_max 0.429
_refine_diff_density_min -0.403
_refine_diff_density_rms 0.067
_refine_ls_abs_structure_details 'Flack H D (1983), Acta Cryst. A39, 876-881'
_refine_ls_abs_structure_Flack 0.26(10)
_refine_ls_extinction_method none
_refine_ls_goodness_of_fit_ref 1.077
_refine_ls_hydrogen_treatment constr
_refine_ls_matrix_type full
_refine_ls_number_parameters 1285
_refine_ls_number_reflns 23529
_refine_ls_number_restraints 1
_refine_ls_restrained_S_all 1.077
_refine_ls_R_factor_all 0.0773
_refine_ls_R_factor_gt 0.0618
_refine_ls_shift/su_max 0.001
_refine_ls_shift/su_mean 0.000
_refine_ls_structure_factor_coef Fsqd
_refine_ls_weighting_details 'calc w=1/[\s^2^(Fo^2^)+(0.0725P)^2^+3.9016P] where P=(Fo^2^+2Fc^2^)/3'
_refine_ls_weighting_scheme calc
_refine_ls_wR_factor_gt 0.1612
_refine_ls_wR_factor_ref 0.1710
_reflns_number_gt 18230
_reflns_number_total 23529
_reflns_threshold_expression >2sigma(I)
_cod_data_source_file b717496a.txt
_cod_data_source_block anti3mer
_cod_depositor_comments
;
The following automatic conversions were performed:

'_chemical_melting_point' value '280-282' was changed to '281.0(10)'
- the average value was taken and precision was estimated.

Automatic conversion script
Id: cif_fix_values 1646 2011-03-28 12:23:43Z adriana 
;
_cod_original_sg_symbol_H-M 'P 21'
_cod_database_code 7102959

loop_
_symmetry_equiv_pos_as_xyz
'x, y, z'
'-x, y+1/2, -z'

loop_
_atom_site_label
_atom_site_type_symbol
_atom_site_fract_x
_atom_site_fract_y
_atom_site_fract_z
_atom_site_U_iso_or_equiv
_atom_site_adp_type
_atom_site_occupancy
_atom_site_symmetry_multiplicity
_atom_site_calc_flag
_atom_site_refinement_flags
_atom_site_disorder_assembly
_atom_site_disorder_group
C1 C 0.04157(17) 0.5756(5) 0.60409(17) 0.0359(9) Uani 1 1 d . . .
H1 H 0.0793 0.5613 0.5888 0.043 Uiso 1 1 calc R . .
C2 C -0.0108(2) 0.5585(6) 0.55595(19) 0.0550(13) Uani 1 1 d . . .
H2 H -0.0490 0.5650 0.5695 0.083 Uiso 1 1 calc R . .
H3 H -0.0079 0.4679 0.5388 0.083 Uiso 1 1 calc R . .
H4 H -0.0087 0.6318 0.5290 0.083 Uiso 1 1 calc R . .
C3 C 0.0434(2) 0.7235(5) 0.6252(2) 0.0485(12) Uani 1 1 d . . .
H5 H 0.0474 0.7875 0.5954 0.073 Uiso 1 1 calc R . .
H6 H 0.0777 0.7346 0.6547 0.073 Uiso 1 1 calc R . .
H7 H 0.0063 0.7437 0.6391 0.073 Uiso 1 1 calc R . .
C4 C -0.02878(17) 0.4359(5) 0.69176(15) 0.0364(9) Uani 1 1 d . . .
H8 H -0.0637 0.4169 0.6623 0.044 Uiso 1 1 calc R . .
C5 C -0.0415(2) 0.5708(5) 0.71961(19) 0.0495(12) Uani 1 1 d . . .
H9 H -0.0764 0.5584 0.7378 0.074 Uiso 1 1 calc R . .
H10 H -0.0498 0.6443 0.6922 0.074 Uiso 1 1 calc R . .
H11 H -0.0066 0.5962 0.7466 0.074 Uiso 1 1 calc R . .
C6 C -0.0248(2) 0.3174(5) 0.73271(18) 0.0477(11) Uani 1 1 d . . .
H12 H 0.0105 0.3303 0.7610 0.072 Uiso 1 1 calc R . .
H13 H -0.0214 0.2293 0.7139 0.072 Uiso 1 1 calc R . .
H14 H -0.0610 0.3163 0.7496 0.072 Uiso 1 1 calc R . .
C7 C 0.05408(17) 0.2584(4) 0.63380(16) 0.0331(8) Uani 1 1 d . . .
H15 H 0.0667 0.2005 0.6671 0.040 Uiso 1 1 calc R . .
C8 C -0.0022(2) 0.1898(5) 0.60199(19) 0.0465(11) Uani 1 1 d . . .
H16 H -0.0121 0.2325 0.5658 0.070 Uiso 1 1 calc R . .
H17 H -0.0358 0.2024 0.6219 0.070 Uiso 1 1 calc R . .
H18 H 0.0052 0.0907 0.5980 0.070 Uiso 1 1 calc R . .
C9 C 0.1056(2) 0.2537(5) 0.60140(18) 0.0461(11) Uani 1 1 d . . .
H19 H 0.1141 0.1573 0.5932 0.069 Uiso 1 1 calc R . .
H20 H 0.1413 0.2958 0.6229 0.069 Uiso 1 1 calc R . .
H21 H 0.0944 0.3052 0.5672 0.069 Uiso 1 1 calc R . .
Si1 Si 0.04107(4) 0.43945(11) 0.65890(4) 0.0254(2) Uani 1 1 d . . .
C10 C 0.10197(16) 0.4858(4) 0.71546(15) 0.0271(7) Uani 1 1 d . . .
C11 C 0.12965(15) 0.5292(4) 0.75817(14) 0.0233(7) Uani 1 1 d . . .
C12 C 0.15229(14) 0.5794(4) 0.81188(14) 0.0230(7) Uani 1 1 d . . .
C13 C 0.12591(16) 0.5234(4) 0.85524(15) 0.0288(8) Uani 1 1 d . . .
H22 H 0.0988 0.4477 0.8485 0.035 Uiso 1 1 calc R . .
C14 C 0.13957(16) 0.5789(4) 0.90757(15) 0.0301(8) Uani 1 1 d . . .
H23 H 0.1221 0.5407 0.9365 0.036 Uiso 1 1 calc R . .
C15 C 0.17897(16) 0.6908(4) 0.91755(14) 0.0263(7) Uani 1 1 d . . .
H24 H 0.1879 0.7294 0.9531 0.032 Uiso 1 1 calc R . .
C16 C 0.21785(15) 1.1103(4) 0.84221(14) 0.0253(7) Uani 1 1 d . . .
H25 H 0.2265 1.1507 0.8775 0.030 Uiso 1 1 calc R . .
C17 C 0.19750(17) 1.1935(4) 0.79687(14) 0.0280(8) Uani 1 1 d . . .
H26 H 0.1903 1.2893 0.8017 0.034 Uiso 1 1 calc R . .
C18 C 0.18775(15) 1.1366(4) 0.74485(14) 0.0259(7) Uani 1 1 d . . .
H27 H 0.1749 1.1940 0.7141 0.031 Uiso 1 1 calc R . .
C19 C 0.19688(14) 0.9940(3) 0.73759(13) 0.0205(7) Uani 1 1 d . . .
C20 C 0.22368(15) 0.7565(4) 0.77928(13) 0.0215(7) Uani 1 1 d . . .
H28 H 0.2027 0.7246 0.7428 0.026 Uiso 1 1 calc R . .
C21 C 0.24581(15) 0.8711(4) 0.88325(13) 0.0225(7) Uani 1 1 d . . .
H29 H 0.2395 0.9188 0.9176 0.027 Uiso 1 1 calc R . .
C22 C 0.19386(14) 0.6881(3) 0.82327(13) 0.0204(7) Uani 1 1 d . . .
C23 C 0.20527(15) 0.7459(4) 0.87540(13) 0.0232(7) Uani 1 1 d . . .
C24 C 0.21420(14) 0.9096(4) 0.78363(13) 0.0206(7) Uani 1 1 d . . .
C25 C 0.22552(14) 0.9681(4) 0.83593(13) 0.0225(7) Uani 1 1 d . . .
C26 C 0.19141(15) 0.9319(4) 0.68456(13) 0.0231(7) Uani 1 1 d . . .
C27 C 0.19019(15) 0.8702(4) 0.64204(14) 0.0247(7) Uani 1 1 d . . .
C28 C 0.18520(15) 0.8040(4) 0.58970(13) 0.0230(7) Uani 1 1 d . . .
C29 C 0.16023(16) 0.8802(4) 0.54415(14) 0.0274(8) Uani 1 1 d . . .
H30 H 0.1485 0.9735 0.5485 0.033 Uiso 1 1 calc R . .
C30 C 0.15194(17) 0.8207(4) 0.49124(15) 0.0301(8) Uani 1 1 d . . .
H31 H 0.1350 0.8748 0.4606 0.036 Uiso 1 1 calc R . .
C31 C 0.16809(16) 0.6863(4) 0.48384(14) 0.0289(8) Uani 1 1 d . . .
H32 H 0.1620 0.6476 0.4482 0.035 Uiso 1 1 calc R . .
C32 C 0.24883(16) 0.2406(4) 0.55873(14) 0.0282(8) Uani 1 1 d . . .
H33 H 0.2415 0.2025 0.5230 0.034 Uiso 1 1 calc R . .
C33 C 0.27135(16) 0.1577(4) 0.60121(15) 0.0301(8) Uani 1 1 d . . .
H34 H 0.2793 0.0628 0.5953 0.036 Uiso 1 1 calc R . .
C34 C 0.28303(16) 0.2146(4) 0.65480(15) 0.0272(8) Uani 1 1 d . . .
H35 H 0.2989 0.1565 0.6846 0.033 Uiso 1 1 calc R . .
C35 C 0.27192(15) 0.3511(4) 0.66454(14) 0.0237(7) Uani 1 1 d . . .
C36 C 0.22960(15) 0.5796(4) 0.62726(13) 0.0224(7) Uani 1 1 d . . .
H36 H 0.2370 0.6185 0.6629 0.027 Uiso 1 1 calc R . .
C37 C 0.21042(16) 0.4677(4) 0.52254(14) 0.0287(8) Uani 1 1 d . . .
H37 H 0.2041 0.4300 0.4867 0.034 Uiso 1 1 calc R . .
C38 C 0.20308(14) 0.6616(4) 0.58375(13) 0.0217(7) Uani 1 1 d . . .
C39 C 0.19410(15) 0.6037(4) 0.52961(13) 0.0242(7) Uani 1 1 d . . .
C40 C 0.24578(14) 0.4409(4) 0.62011(13) 0.0221(7) Uani 1 1 d . . .
C41 C 0.23580(16) 0.3838(4) 0.56599(14) 0.0267(8) Uani 1 1 d . . .
C42 C 0.28626(16) 0.4000(4) 0.71924(14) 0.0248(7) Uani 1 1 d . . .
C43 C 0.30114(15) 0.4295(4) 0.76670(13) 0.0238(7) Uani 1 1 d . . .
C44 C 0.31653(15) 0.4814(4) 0.82168(13) 0.0227(7) Uani 1 1 d . . .
C45 C 0.33337(16) 0.3916(4) 0.86620(14) 0.0263(7) Uani 1 1 d . . .
H38 H 0.3347 0.2944 0.8606 0.032 Uiso 1 1 calc R . .
C46 C 0.34800(16) 0.4461(4) 0.91837(14) 0.0293(8) Uani 1 1 d . . .
H39 H 0.3610 0.3863 0.9483 0.035 Uiso 1 1 calc R . .
C47 C 0.34371(16) 0.5882(4) 0.92705(14) 0.0265(8) Uani 1 1 d . . .
H40 H 0.3532 0.6245 0.9630 0.032 Uiso 1 1 calc R . .
C48 C 0.38125(16) 1.0216(4) 0.85883(15) 0.0277(8) Uani 1 1 d . . .
H41 H 0.3890 1.0557 0.8952 0.033 Uiso 1 1 calc R . .
C49 C 0.40678(16) 1.0869(4) 0.81808(15) 0.0301(8) Uani 1 1 d . . .
H42 H 0.4302 1.1683 0.8261 0.036 Uiso 1 1 calc R . .
C50 C 0.39773(16) 1.0322(4) 0.76627(15) 0.0272(8) Uani 1 1 d . . .
H43 H 0.4159 1.0753 0.7388 0.033 Uiso 1 1 calc R . .
C51 C 0.36186(15) 0.9129(3) 0.75303(13) 0.0224(7) Uani 1 1 d . . .
C52 C 0.29438(14) 0.7236(3) 0.78377(13) 0.0201(6) Uani 1 1 d . . .
H44 H 0.3012 0.6788 0.7490 0.024 Uiso 1 1 calc R . .
C53 C 0.31594(15) 0.8314(4) 0.88902(13) 0.0225(7) Uani 1 1 d . . .
H45 H 0.3366 0.8609 0.9260 0.027 Uiso 1 1 calc R . .
C54 C 0.31332(14) 0.6234(4) 0.83028(13) 0.0212(7) Uani 1 1 d . . .
C55 C 0.32548(15) 0.6773(4) 0.88311(13) 0.0230(7) Uani 1 1 d . . .
C56 C 0.33375(15) 0.8519(4) 0.79331(13) 0.0216(7) Uani 1 1 d . . .
C57 C 0.34460(14) 0.9068(3) 0.84634(13) 0.0218(7) Uani 1 1 d . . .
C58 C 0.36433(15) 0.8504(4) 0.70092(14) 0.0239(7) Uani 1 1 d . . .
C59 C 0.37760(16) 0.8038(4) 0.65924(14) 0.0276(8) Uani 1 1 d . . .
C60 C 0.38836(16) 0.8427(5) 0.54140(15) 0.0323(9) Uani 1 1 d . . .
H46 H 0.4077 0.8052 0.5110 0.039 Uiso 1 1 calc R . .
C61 C 0.32087(16) 0.8256(5) 0.52497(15) 0.0320(8) Uani 1 1 d . . .
H47 H 0.3006 0.8669 0.5529 0.048 Uiso 1 1 calc R . .
H48 H 0.3110 0.7268 0.5214 0.048 Uiso 1 1 calc R . .
H49 H 0.3076 0.8719 0.4900 0.048 Uiso 1 1 calc R . .
C62 C 0.40424(19) 0.9974(5) 0.54756(17) 0.0430(10) Uani 1 1 d . . .
H50 H 0.3904 1.0451 0.5129 0.064 Uiso 1 1 calc R . .
H51 H 0.4478 1.0079 0.5575 0.064 Uiso 1 1 calc R . .
H52 H 0.3847 1.0379 0.5762 0.064 Uiso 1 1 calc R . .
C63 C 0.39964(18) 0.5475(4) 0.59437(16) 0.0350(9) Uani 1 1 d . . .
H53 H 0.3556 0.5395 0.5808 0.042 Uiso 1 1 calc R . .
C64 C 0.4322(2) 0.4805(5) 0.55097(18) 0.0480(11) Uani 1 1 d . . .
H54 H 0.4755 0.4789 0.5644 0.072 Uiso 1 1 calc R . .
H55 H 0.4242 0.5345 0.5172 0.072 Uiso 1 1 calc R . .
H56 H 0.4177 0.3856 0.5438 0.072 Uiso 1 1 calc R . .
C65 C 0.41297(19) 0.4672(5) 0.64755(17) 0.0409(10) Uani 1 1 d . . .
H57 H 0.3997 0.3711 0.6413 0.061 Uiso 1 1 calc R . .
H58 H 0.3916 0.5097 0.6746 0.061 Uiso 1 1 calc R . .
H59 H 0.4562 0.4691 0.6612 0.061 Uiso 1 1 calc R . .
C66 C 0.50078(17) 0.7643(5) 0.62818(16) 0.0365(9) Uani 1 1 d . . .
H60 H 0.5154 0.6803 0.6498 0.044 Uiso 1 1 calc R . .
C67 C 0.53455(19) 0.7687(6) 0.5794(2) 0.0537(13) Uani 1 1 d . . .
H61 H 0.5251 0.8551 0.5592 0.081 Uiso 1 1 calc R . .
H62 H 0.5223 0.6898 0.5554 0.081 Uiso 1 1 calc R . .
H63 H 0.5778 0.7639 0.5927 0.081 Uiso 1 1 calc R . .
C68 C 0.5172(2) 0.8890(6) 0.66599(19) 0.0507(12) Uani 1 1 d . . .
H64 H 0.5604 0.8890 0.6793 0.076 Uiso 1 1 calc R . .
H65 H 0.4956 0.8829 0.6970 0.076 Uiso 1 1 calc R . .
H66 H 0.5059 0.9747 0.6458 0.076 Uiso 1 1 calc R . .
Si2 Si 0.41722(4) 0.73862(12) 0.60480(4) 0.0272(2) Uani 1 1 d . . .
C69 C 0.49109(15) 0.5925(4) 0.84246(15) 0.0290(8) Uani 1 1 d . A 1
H67 H 0.4631 0.6187 0.8680 0.035 Uiso 1 1 calc R A 1
C70 C 0.48745(18) 0.4341(5) 0.83423(18) 0.0397(9) Uani 1 1 d . A 1
H68 H 0.4467 0.4084 0.8174 0.060 Uiso 1 1 calc R A 1
H69 H 0.4977 0.3879 0.8697 0.060 Uiso 1 1 calc R A 1
H70 H 0.5157 0.4055 0.8104 0.060 Uiso 1 1 calc R A 1
C71 C 0.46917(17) 0.6640(5) 0.78690(15) 0.0373(9) Uani 1 1 d . A 1
H71 H 0.4966 0.6418 0.7615 0.056 Uiso 1 1 calc R A 1
H72 H 0.4682 0.7645 0.7922 0.056 Uiso 1 1 calc R A 1
H73 H 0.4288 0.6308 0.7719 0.056 Uiso 1 1 calc R A 1
C72 C 0.59245(16) 0.5368(5) 0.93747(14) 0.0337(9) Uani 1 1 d . A 1
H74 H 0.5983 0.4409 0.9242 0.040 Uiso 1 1 calc R A 1
C73 C 0.5441(2) 0.5261(7) 0.97515(17) 0.0554(14) Uani 1 1 d . A 1
H75 H 0.5545 0.4506 1.0013 0.083 Uiso 1 1 calc R A 1
H76 H 0.5049 0.5075 0.9529 0.083 Uiso 1 1 calc R A 1
H77 H 0.5424 0.6135 0.9949 0.083 Uiso 1 1 calc R A 1
C74 C 0.65222(17) 0.5808(5) 0.97074(15) 0.0361(9) Uani 1 1 d . A 1
H78 H 0.6479 0.6718 0.9871 0.054 Uiso 1 1 calc R A 1
H79 H 0.6825 0.5860 0.9469 0.054 Uiso 1 1 calc R A 1
H80 H 0.6647 0.5128 0.9997 0.054 Uiso 1 1 calc R A 1
C75 C 0.58050(17) 0.8380(4) 0.89034(16) 0.0326(8) Uani 1 1 d . A 1
H81 H 0.6230 0.8489 0.9088 0.039 Uiso 1 1 calc R A 1
C76 C 0.5413(2) 0.8909(5) 0.93045(19) 0.0514(12) Uani 1 1 d . A 1
H82 H 0.5504 0.9886 0.9387 0.077 Uiso 1 1 calc R A 1
H83 H 0.5493 0.8366 0.9642 0.077 Uiso 1 1 calc R A 1
H84 H 0.4990 0.8815 0.9142 0.077 Uiso 1 1 calc R A 1
C77 C 0.57299(19) 0.9296(4) 0.83938(18) 0.0399(9) Uani 1 1 d . A 1
H85 H 0.5309 0.9290 0.8217 0.060 Uiso 1 1 calc R A 1
H86 H 0.5981 0.8940 0.8140 0.060 Uiso 1 1 calc R A 1
H87 H 0.5851 1.0246 0.8499 0.060 Uiso 1 1 calc R A 1
Si3 Si 0.56909(4) 0.64679(11) 0.87451(4) 0.0249(2) Uani 1 1 d . A 1
C78 C 0.61520(16) 0.6016(4) 0.82185(14) 0.0266(8) Uani 1 1 d . A 1
C79 C 0.62917(15) 0.5725(3) 0.77884(14) 0.0215(7) Uani 1 1 d . A 1
C80 C 0.63498(15) 0.5249(4) 0.72473(13) 0.0223(7) Uani 1 1 d . A 1
C81 C 0.59917(16) 0.4101(4) 0.70465(15) 0.0278(8) Uani 1 1 d . A 1
H88 H 0.5756 0.3650 0.7276 0.033 Uiso 1 1 calc R A 1
C82 C 0.59805(16) 0.3630(4) 0.65232(15) 0.0296(8) Uani 1 1 d . A 1
H89 H 0.5739 0.2854 0.6395 0.035 Uiso 1 1 calc R A 1
C83 C 0.63194(15) 0.4281(4) 0.61813(14) 0.0258(7) Uani 1 1 d . A 1
H90 H 0.6303 0.3968 0.5817 0.031 Uiso 1 1 calc R A 1
C84 C 0.68800(15) 0.8630(4) 0.56495(14) 0.0252(7) Uani 1 1 d . A 1
H91 H 0.6859 0.8300 0.5287 0.030 Uiso 1 1 calc R A 1
C85 C 0.68168(17) 1.0030(4) 0.57425(14) 0.0291(8) Uani 1 1 d . A 1
H92 H 0.6753 1.0652 0.5442 0.035 Uiso 1 1 calc R A 1
C86 C 0.68460(16) 1.0532(4) 0.62650(15) 0.0269(8) Uani 1 1 d . A 1
H93 H 0.6810 1.1498 0.6324 0.032 Uiso 1 1 calc R A 1
C87 C 0.69284(14) 0.9617(4) 0.67101(12) 0.0207(7) Uani 1 1 d . A 1
C88 C 0.70918(14) 0.7156(3) 0.70730(12) 0.0178(6) Uani 1 1 d . A 1
H94 H 0.6965 0.7575 0.7404 0.021 Uiso 1 1 calc R A 1
C89 C 0.70660(14) 0.6159(4) 0.60205(12) 0.0212(7) Uani 1 1 d . A 1
H95 H 0.6921 0.5903 0.5631 0.025 Uiso 1 1 calc R A 1
C90 C 0.67035(14) 0.5895(3) 0.69076(13) 0.0207(7) Uani 1 1 d . A 1
C91 C 0.66835(15) 0.5395(4) 0.63752(13) 0.0218(7) Uani 1 1 d . A 1
C92 C 0.69838(14) 0.8202(4) 0.66148(13) 0.0195(6) Uani 1 1 d . A 1
C93 C 0.69733(14) 0.7700(4) 0.60826(13) 0.0213(7) Uani 1 1 d . A 1
C94 C 0.69743(16) 1.0097(4) 0.72597(14) 0.0250(7) Uani 1 1 d . A 1
C95 C 0.70408(15) 1.0411(4) 0.77354(14) 0.0244(7) Uani 1 1 d . A 1
C96 C 0.70939(16) 1.0895(4) 0.82883(14) 0.0250(7) Uani 1 1 d . A 1
C97 C 0.69634(17) 1.2248(4) 0.83814(15) 0.0290(8) Uani 1 1 d . A 1
H96 H 0.6851 1.2850 0.8079 0.035 Uiso 1 1 calc R A 1
C98 C 0.69923(18) 1.2767(4) 0.89119(16) 0.0333(9) Uani 1 1 d . A 1
H97 H 0.6906 1.3715 0.8965 0.040 Uiso 1 1 calc R A 1
C99 C 0.71435(17) 1.1922(4) 0.93507(15) 0.0307(8) Uani 1 1 d . A 1
H98 H 0.7147 1.2277 0.9708 0.037 Uiso 1 1 calc R A 1
C100 C 0.79333(17) 0.7475(4) 1.01322(13) 0.0308(8) Uani 1 1 d . A 1
H99 H 0.7948 0.7846 1.0488 0.037 Uiso 1 1 calc R A 1
C101 C 0.81390(16) 0.6171(4) 1.00719(14) 0.0295(8) Uani 1 1 d . A 1
H100 H 0.8293 0.5638 1.0385 0.035 Uiso 1 1 calc R A 1
C102 C 0.81248(16) 0.5602(4) 0.95441(14) 0.0274(8) Uani 1 1 d . A 1
H101 H 0.8271 0.4689 0.9510 0.033 Uiso 1 1 calc R A 1
C103 C 0.79016(15) 0.6350(4) 0.90717(13) 0.0244(7) Uani 1 1 d . A 1
C104 C 0.74730(15) 0.8589(4) 0.86788(13) 0.0230(7) Uani 1 1 d . A 1
H102 H 0.7450 0.8220 0.8321 0.028 Uiso 1 1 calc R A 1
C105 C 0.74965(16) 0.9642(4) 0.97285(13) 0.0265(7) Uani 1 1 d . A 1
H103 H 0.7496 0.9985 1.0087 0.032 Uiso 1 1 calc R A 1
C106 C 0.72895(15) 0.9965(4) 0.87385(13) 0.0234(7) Uani 1 1 d . A 1
C107 C 0.72970(16) 1.0513(4) 0.92816(14) 0.0256(7) Uani 1 1 d . A 1
C108 C 0.76871(15) 0.7743(4) 0.91255(13) 0.0227(7) Uani 1 1 d . A 1
C109 C 0.76943(16) 0.8299(4) 0.96656(14) 0.0265(7) Uani 1 1 d . A 1
C110 C 0.79158(15) 0.5690(4) 0.85607(14) 0.0247(7) Uani 1 1 d . A 1
C111 C 0.79562(15) 0.5055(4) 0.81574(13) 0.0224(7) Uani 1 1 d . A 1
C112 C 0.79835(14) 0.4423(4) 0.76348(13) 0.0203(6) Uani 1 1 d . A 1
C113 C 0.80695(15) 0.2997(4) 0.75690(14) 0.0233(7) Uani 1 1 d . A 1
H104 H 0.8134 0.2407 0.7879 0.028 Uiso 1 1 calc R A 1
C114 C 0.80603(16) 0.2448(4) 0.70510(14) 0.0272(7) Uani 1 1 d . A 1
H105 H 0.8118 0.1482 0.7009 0.033 Uiso 1 1 calc R A 1
C115 C 0.79676(15) 0.3305(4) 0.65923(14) 0.0232(7) Uani 1 1 d . A 1
H106 H 0.7961 0.2923 0.6239 0.028 Uiso 1 1 calc R A 1
C116 C 0.84951(15) 0.7551(4) 0.59578(14) 0.0248(7) Uani 1 1 d . A 1
H107 H 0.8482 0.7158 0.5606 0.030 Uiso 1 1 calc R A 1
C117 C 0.88608(16) 0.8721(4) 0.61185(14) 0.0274(8) Uani 1 1 d . A 1
H108 H 0.9084 0.9135 0.5869 0.033 Uiso 1 1 calc R A 1
C118 C 0.88930(15) 0.9265(4) 0.66436(14) 0.0272(7) Uani 1 1 d . A 1
H109 H 0.9137 1.0050 0.6752 0.033 Uiso 1 1 calc R A 1
C119 C 0.85608(14) 0.8641(4) 0.70120(14) 0.0224(7) Uani 1 1 d . A 1
C120 C 0.77994(14) 0.6816(4) 0.72117(13) 0.0211(7) Uani 1 1 d . A 1
H110 H 0.7948 0.7110 0.7596 0.025 Uiso 1 1 calc R A 1
C121 C 0.77614(15) 0.5721(4) 0.61743(13) 0.0220(7) Uani 1 1 d . A 1
H111 H 0.7883 0.5264 0.5848 0.026 Uiso 1 1 calc R A 1
C122 C 0.78992(14) 0.5284(4) 0.71737(13) 0.0207(7) Uani 1 1 d . A 1
C123 C 0.78849(14) 0.4718(4) 0.66534(13) 0.0221(7) Uani 1 1 d . A 1
C124 C 0.81763(14) 0.7539(4) 0.68439(13) 0.0211(7) Uani 1 1 d . A 1
C125 C 0.81596(14) 0.6991(4) 0.63179(13) 0.0215(7) Uani 1 1 d . A 1
C126 C 0.86971(15) 0.9116(4) 0.75728(14) 0.0249(7) Uani 1 1 d . A 1
C127 C 0.89093(15) 0.9486(4) 0.80292(15) 0.0303(8) Uani 1 1 d . A 1
C128 C 0.9374(2) 0.8133(5) 0.90915(19) 0.0424(10) Uani 1 1 d . A 1
H112 H 0.8938 0.8090 0.9115 0.051 Uiso 1 1 calc R A 1
C129 C 0.9513(2) 0.6764(5) 0.8829(3) 0.0732(18) Uani 1 1 d . A 1
H113 H 0.9941 0.6719 0.8810 0.110 Uiso 1 1 calc R A 1
H114 H 0.9280 0.6705 0.8460 0.110 Uiso 1 1 calc R A 1
H115 H 0.9405 0.5991 0.9049 0.110 Uiso 1 1 calc R A 1
C130 C 0.9696(3) 0.8239(7) 0.9686(2) 0.0719(17) Uani 1 1 d . A 1
H116 H 0.9576 0.7460 0.9897 0.108 Uiso 1 1 calc R A 1
H117 H 0.9586 0.9112 0.9845 0.108 Uiso 1 1 calc R A 1
H118 H 1.0130 0.8212 0.9695 0.108 Uiso 1 1 calc R A 1
C131 C 1.01944(19) 0.9943(6) 0.84019(18) 0.0516(13) Uani 1 1 d . A 1
H119 H 1.0160 1.0860 0.8212 0.062 Uiso 1 1 calc R A 1
C132 C 1.0344(2) 0.8936(7) 0.7992(2) 0.0723(19) Uani 1 1 d . A 1
H120 H 1.0678 0.9295 0.7828 0.108 Uiso 1 1 calc R A 1
H121 H 0.9994 0.8799 0.7707 0.108 Uiso 1 1 calc R A 1
H122 H 1.0460 0.8050 0.8172 0.108 Uiso 1 1 calc R A 1
C133 C 1.0715(2) 1.0095(7) 0.8872(2) 0.0646(17) Uani 1 1 d . A 1
H123 H 1.0763 0.9235 0.9084 0.097 Uiso 1 1 calc R A 1
H124 H 1.0633 1.0861 0.9108 0.097 Uiso 1 1 calc R A 1
H125 H 1.1083 1.0288 0.8727 0.097 Uiso 1 1 calc R A 1
C134 C 0.93433(18) 1.1303(4) 0.90569(15) 0.0339(8) Uani 1 1 d . A 1
H126 H 0.9645 1.1258 0.9399 0.041 Uiso 1 1 calc R A 1
C135 C 0.9450(2) 1.2685(5) 0.8786(2) 0.0497(12) Uani 1 1 d . A 1
H127 H 0.9158 1.2793 0.8450 0.075 Uiso 1 1 calc R A 1
H128 H 0.9856 1.2699 0.8697 0.075 Uiso 1 1 calc R A 1
H129 H 0.9405 1.3446 0.9036 0.075 Uiso 1 1 calc R A 1
C136 C 0.87265(19) 1.1330(5) 0.92381(18) 0.0434(10) Uani 1 1 d . A 1
H130 H 0.8720 1.2062 0.9510 0.065 Uiso 1 1 calc R A 1
H131 H 0.8650 1.0434 0.9398 0.065 Uiso 1 1 calc R A 1
H132 H 0.8416 1.1512 0.8921 0.065 Uiso 1 1 calc R A 1
Si4 Si 0.94594(4) 0.96984(12) 0.86587(4) 0.0292(2) Uani 1 1 d . A 1

loop_
_atom_site_aniso_label
_atom_site_aniso_U_11
_atom_site_aniso_U_22
_atom_site_aniso_U_33
_atom_site_aniso_U_23
_atom_site_aniso_U_13
_atom_site_aniso_U_12
C1 0.0237(18) 0.040(2) 0.042(2) 0.0079(19) 0.0001(16) -0.0020(17)
C2 0.052(3) 0.066(3) 0.041(2) 0.016(2) -0.008(2) -0.008(3)
C3 0.034(2) 0.034(2) 0.075(3) 0.017(2) 0.000(2) -0.0084(19)
C4 0.0253(18) 0.050(3) 0.0332(19) -0.0027(19) 0.0036(15) -0.0015(19)
C5 0.039(2) 0.067(3) 0.045(2) -0.003(2) 0.0135(19) 0.014(2)
C6 0.042(2) 0.062(3) 0.043(2) 0.005(2) 0.017(2) -0.015(2)
C7 0.0310(19) 0.030(2) 0.037(2) -0.0048(18) 0.0045(16) -0.0030(17)
C8 0.043(2) 0.045(3) 0.049(3) -0.008(2) 0.003(2) -0.012(2)
C9 0.040(2) 0.048(3) 0.051(3) -0.017(2) 0.0108(19) 0.002(2)
Si1 0.0214(4) 0.0276(5) 0.0270(5) -0.0012(4) 0.0031(4) -0.0025(4)
C10 0.0250(17) 0.0235(18) 0.0333(18) 0.0036(15) 0.0064(14) 0.0000(15)
C11 0.0221(16) 0.0212(17) 0.0265(17) 0.0015(14) 0.0033(13) -0.0040(14)
C12 0.0187(15) 0.0226(17) 0.0271(17) 0.0017(14) 0.0020(13) 0.0045(14)
C13 0.0279(18) 0.0257(19) 0.0335(19) 0.0025(16) 0.0071(15) -0.0025(15)
C14 0.0300(18) 0.032(2) 0.0304(18) 0.0073(16) 0.0114(15) 0.0000(16)
C15 0.0319(18) 0.0256(18) 0.0220(16) 0.0000(14) 0.0064(14) 0.0041(15)
C16 0.0279(17) 0.0253(19) 0.0234(16) -0.0049(14) 0.0064(13) -0.0032(15)
C17 0.0347(19) 0.0188(17) 0.0319(18) -0.0008(15) 0.0104(15) 0.0027(15)
C18 0.0260(17) 0.0250(18) 0.0266(16) 0.0021(15) 0.0043(13) 0.0032(15)
C19 0.0192(15) 0.0207(17) 0.0213(15) 0.0001(13) 0.0021(12) -0.0005(13)
C20 0.0268(16) 0.0182(16) 0.0198(15) -0.0020(14) 0.0045(13) 0.0001(14)
C21 0.0268(17) 0.0218(17) 0.0192(15) -0.0042(13) 0.0053(13) -0.0007(14)
C22 0.0191(15) 0.0197(16) 0.0219(15) 0.0039(13) 0.0014(12) 0.0038(13)
C23 0.0242(16) 0.0209(17) 0.0254(16) -0.0010(15) 0.0071(13) 0.0044(15)
C24 0.0191(15) 0.0207(17) 0.0219(15) -0.0015(13) 0.0033(12) 0.0003(13)
C25 0.0238(16) 0.0210(17) 0.0229(15) -0.0025(14) 0.0050(13) 0.0007(14)
C26 0.0239(16) 0.0236(17) 0.0216(16) 0.0014(14) 0.0038(12) 0.0012(15)
C27 0.0237(16) 0.0257(18) 0.0246(17) 0.0018(15) 0.0035(13) -0.0017(15)
C28 0.0258(17) 0.0258(18) 0.0175(15) -0.0015(14) 0.0035(12) -0.0070(14)
C29 0.0304(18) 0.0258(18) 0.0263(17) 0.0014(15) 0.0054(14) 0.0020(15)
C30 0.0292(18) 0.034(2) 0.0264(18) 0.0040(16) 0.0029(14) -0.0006(17)
C31 0.0279(18) 0.038(2) 0.0200(16) -0.0004(15) 0.0018(13) -0.0082(16)
C32 0.0356(19) 0.0249(18) 0.0259(17) -0.0048(15) 0.0104(15) -0.0055(17)
C33 0.0327(19) 0.0247(19) 0.0343(19) -0.0068(16) 0.0101(15) -0.0008(16)
C34 0.0317(18) 0.0230(19) 0.0279(17) -0.0020(15) 0.0079(14) -0.0010(15)
C35 0.0226(16) 0.0249(18) 0.0247(16) -0.0003(14) 0.0070(13) -0.0043(14)
C36 0.0229(15) 0.0268(18) 0.0181(15) -0.0034(14) 0.0046(12) -0.0029(14)
C37 0.0331(18) 0.034(2) 0.0207(16) -0.0022(15) 0.0088(14) -0.0054(17)
C38 0.0203(15) 0.0252(18) 0.0200(15) -0.0012(14) 0.0044(12) -0.0055(14)
C39 0.0248(16) 0.0283(19) 0.0202(15) -0.0011(14) 0.0059(13) -0.0051(15)
C40 0.0236(16) 0.0207(17) 0.0229(15) -0.0016(14) 0.0058(12) -0.0040(14)
C41 0.0276(17) 0.0290(19) 0.0251(17) -0.0051(15) 0.0093(14) -0.0053(15)
C42 0.0276(17) 0.0176(17) 0.0308(18) 0.0033(14) 0.0093(14) 0.0004(14)
C43 0.0261(16) 0.0192(17) 0.0255(17) 0.0010(14) 0.0024(13) 0.0036(14)
C44 0.0229(16) 0.0231(17) 0.0225(15) -0.0004(14) 0.0053(12) -0.0004(14)
C45 0.0278(17) 0.0222(18) 0.0292(18) 0.0052(15) 0.0054(14) 0.0033(15)
C46 0.0330(18) 0.030(2) 0.0258(17) 0.0049(16) 0.0060(14) 0.0042(17)
C47 0.0312(18) 0.029(2) 0.0189(16) 0.0030(14) 0.0032(13) 0.0024(16)
C48 0.0285(18) 0.0252(19) 0.0276(17) -0.0039(15) -0.0006(14) 0.0010(15)
C49 0.0280(18) 0.0240(19) 0.038(2) -0.0050(16) 0.0040(15) -0.0063(16)
C50 0.0250(17) 0.0241(18) 0.0329(18) 0.0024(15) 0.0061(14) -0.0065(15)
C51 0.0236(16) 0.0168(16) 0.0264(16) 0.0014(14) 0.0033(13) 0.0035(14)
C52 0.0224(15) 0.0166(16) 0.0215(15) -0.0015(13) 0.0045(12) -0.0011(13)
C53 0.0243(16) 0.0225(17) 0.0198(15) -0.0033(14) 0.0013(12) -0.0004(14)
C54 0.0200(15) 0.0220(18) 0.0213(15) 0.0005(14) 0.0027(12) 0.0028(14)
C55 0.0243(16) 0.0226(18) 0.0231(16) 0.0001(14) 0.0071(13) 0.0019(14)
C56 0.0227(16) 0.0199(17) 0.0224(16) 0.0007(13) 0.0040(13) 0.0019(14)
C57 0.0212(16) 0.0195(17) 0.0240(16) -0.0013(14) 0.0020(13) 0.0025(13)
C58 0.0210(16) 0.0251(18) 0.0254(17) 0.0044(14) 0.0032(13) -0.0011(14)
C59 0.0266(17) 0.032(2) 0.0245(17) 0.0054(15) 0.0061(14) 0.0010(16)
C60 0.0247(18) 0.046(2) 0.0276(18) 0.0019(17) 0.0072(14) 0.0054(17)
C61 0.0246(18) 0.044(2) 0.0269(18) -0.0013(17) 0.0015(14) 0.0050(17)
C62 0.037(2) 0.053(3) 0.038(2) 0.012(2) 0.0029(17) -0.003(2)
C63 0.032(2) 0.036(2) 0.037(2) -0.0062(18) 0.0079(16) 0.0027(18)
C64 0.044(2) 0.057(3) 0.043(2) -0.018(2) 0.0084(19) 0.007(2)
C65 0.042(2) 0.036(2) 0.045(2) 0.004(2) 0.0068(18) -0.003(2)
C66 0.0266(18) 0.048(3) 0.034(2) 0.0075(19) 0.0004(15) -0.0021(18)
C67 0.026(2) 0.080(4) 0.058(3) 0.011(3) 0.0135(19) 0.003(2)
C68 0.034(2) 0.066(3) 0.048(3) 0.003(2) -0.0048(19) -0.022(2)
Si2 0.0213(4) 0.0385(6) 0.0222(4) 0.0011(4) 0.0049(4) -0.0007(4)
C69 0.0188(16) 0.037(2) 0.0315(18) 0.0041(16) 0.0038(13) 0.0034(15)
C70 0.034(2) 0.036(2) 0.049(2) 0.005(2) 0.0050(17) -0.0072(19)
C71 0.0258(18) 0.048(3) 0.036(2) 0.0017(19) -0.0011(15) 0.0037(18)
C72 0.0266(18) 0.051(3) 0.0246(17) 0.0068(17) 0.0061(14) -0.0024(18)
C73 0.035(2) 0.102(4) 0.030(2) 0.016(2) 0.0094(17) -0.005(3)
C74 0.0285(19) 0.052(3) 0.0261(18) 0.0067(18) -0.0013(15) -0.0014(19)
C75 0.0259(18) 0.036(2) 0.037(2) -0.0033(17) 0.0066(15) 0.0047(17)
C76 0.061(3) 0.048(3) 0.047(3) -0.011(2) 0.017(2) 0.011(2)
C77 0.037(2) 0.027(2) 0.056(3) 0.002(2) 0.0084(18) 0.0009(18)
Si3 0.0227(5) 0.0314(5) 0.0216(4) 0.0009(4) 0.0065(4) 0.0003(4)
C78 0.0257(17) 0.029(2) 0.0260(17) 0.0011(15) 0.0071(14) -0.0025(15)
C79 0.0211(15) 0.0172(16) 0.0264(17) 0.0040(14) 0.0045(13) -0.0017(13)
C80 0.0220(16) 0.0218(17) 0.0226(16) 0.0003(14) 0.0020(12) 0.0010(14)
C81 0.0256(17) 0.0251(19) 0.0340(19) 0.0023(16) 0.0086(14) -0.0025(15)
C82 0.0273(18) 0.0259(19) 0.0355(19) -0.0008(16) 0.0051(15) -0.0034(16)
C83 0.0257(17) 0.0274(19) 0.0237(16) -0.0039(15) 0.0023(13) -0.0011(15)
C84 0.0232(16) 0.032(2) 0.0208(16) 0.0018(15) 0.0048(13) -0.0048(15)
C85 0.0343(19) 0.029(2) 0.0240(17) 0.0085(15) 0.0034(14) -0.0020(16)
C86 0.0299(18) 0.0175(17) 0.0339(19) 0.0049(15) 0.0077(15) 0.0015(15)
C87 0.0177(14) 0.0242(18) 0.0197(15) 0.0028(14) 0.0009(11) 0.0005(14)
C88 0.0182(14) 0.0174(16) 0.0177(14) -0.0019(13) 0.0022(11) -0.0029(13)
C89 0.0226(15) 0.0250(18) 0.0156(14) -0.0018(13) 0.0023(12) -0.0038(14)
C90 0.0188(15) 0.0194(16) 0.0233(16) -0.0004(13) 0.0016(12) 0.0007(13)
C91 0.0243(16) 0.0177(16) 0.0231(16) -0.0017(14) 0.0023(13) -0.0002(14)
C92 0.0162(14) 0.0211(17) 0.0209(15) 0.0019(13) 0.0023(12) -0.0018(13)
C93 0.0192(15) 0.0222(17) 0.0220(15) -0.0014(14) 0.0018(12) -0.0048(13)
C94 0.0262(17) 0.0160(17) 0.0330(19) 0.0009(14) 0.0054(14) -0.0017(14)
C95 0.0264(17) 0.0196(17) 0.0268(17) 0.0009(14) 0.0036(14) -0.0014(15)
C96 0.0280(17) 0.0248(18) 0.0234(16) 0.0009(14) 0.0080(14) -0.0002(15)
C97 0.0326(19) 0.0217(18) 0.0346(19) 0.0009(16) 0.0113(15) -0.0022(16)
C98 0.037(2) 0.027(2) 0.038(2) -0.0092(17) 0.0136(17) -0.0051(17)
C99 0.038(2) 0.028(2) 0.0265(17) -0.0085(15) 0.0083(15) -0.0037(17)
C100 0.0359(19) 0.039(2) 0.0176(16) 0.0019(16) 0.0047(14) -0.0102(18)
C101 0.0316(18) 0.035(2) 0.0204(16) 0.0051(15) 0.0011(14) -0.0055(17)
C102 0.0292(18) 0.0270(19) 0.0259(17) 0.0054(15) 0.0047(14) 0.0009(15)
C103 0.0236(16) 0.0267(18) 0.0226(16) 0.0002(15) 0.0033(13) -0.0046(15)
C104 0.0275(17) 0.0233(18) 0.0195(15) -0.0033(14) 0.0076(13) -0.0051(15)
C105 0.0307(18) 0.0277(19) 0.0222(16) -0.0040(15) 0.0076(13) -0.0066(16)
C106 0.0236(16) 0.0228(18) 0.0239(16) 0.0015(14) 0.0047(13) -0.0043(14)
C107 0.0288(18) 0.0262(19) 0.0228(16) -0.0050(14) 0.0071(14) -0.0063(15)
C108 0.0241(16) 0.0243(18) 0.0201(15) 0.0003(14) 0.0048(12) -0.0032(14)
C109 0.0324(18) 0.0256(18) 0.0215(16) -0.0015(15) 0.0046(14) -0.0059(16)
C110 0.0244(16) 0.0246(18) 0.0262(17) 0.0051(15) 0.0078(13) 0.0021(15)
C111 0.0235(16) 0.0198(17) 0.0239(16) 0.0036(14) 0.0037(13) -0.0001(14)
C112 0.0181(14) 0.0214(17) 0.0208(15) 0.0019(14) 0.0013(11) -0.0005(14)
C113 0.0207(16) 0.0232(18) 0.0259(16) 0.0033(14) 0.0029(13) 0.0003(14)
C114 0.0290(18) 0.0182(17) 0.0350(19) -0.0003(16) 0.0068(14) -0.0003(15)
C115 0.0240(16) 0.0222(17) 0.0231(16) -0.0028(14) 0.0028(13) 0.0002(14)
C116 0.0244(16) 0.0261(18) 0.0239(16) 0.0019(15) 0.0034(13) 0.0020(15)
C117 0.0244(17) 0.030(2) 0.0282(17) 0.0058(15) 0.0056(14) -0.0017(15)
C118 0.0239(16) 0.0240(18) 0.0347(18) 0.0050(16) 0.0078(14) -0.0014(15)
C119 0.0192(15) 0.0201(17) 0.0270(17) 0.0018(14) 0.0009(13) 0.0010(14)
C120 0.0222(16) 0.0243(18) 0.0172(14) -0.0009(13) 0.0045(12) -0.0057(14)
C121 0.0224(16) 0.0222(17) 0.0208(15) -0.0001(14) 0.0019(12) 0.0003(14)
C122 0.0169(14) 0.0231(17) 0.0221(15) -0.0016(14) 0.0035(12) -0.0019(13)
C123 0.0185(15) 0.0220(17) 0.0260(16) 0.0013(14) 0.0047(12) -0.0022(14)
C124 0.0217(15) 0.0168(16) 0.0243(16) 0.0041(14) 0.0022(12) 0.0042(14)
C125 0.0187(15) 0.0215(17) 0.0241(16) -0.0011(14) 0.0033(12) 0.0052(13)
C126 0.0219(16) 0.0232(18) 0.0302(18) 0.0007(15) 0.0065(13) -0.0010(14)
C127 0.0224(16) 0.036(2) 0.0324(18) -0.0018(17) 0.0042(14) -0.0049(16)
C128 0.036(2) 0.035(2) 0.053(3) 0.001(2) -0.0005(19) -0.0069(19)
C129 0.049(3) 0.036(3) 0.130(5) -0.006(3) 0.001(3) 0.010(2)
C130 0.083(4) 0.065(4) 0.058(3) 0.025(3) -0.018(3) -0.014(3)
C131 0.031(2) 0.079(4) 0.045(2) -0.016(2) 0.0079(18) -0.009(2)
C132 0.040(3) 0.122(6) 0.056(3) -0.027(3) 0.013(2) 0.004(3)
C133 0.028(2) 0.110(5) 0.057(3) -0.030(3) 0.010(2) -0.010(3)
C134 0.036(2) 0.033(2) 0.0314(19) -0.0022(17) 0.0033(16) -0.0063(18)
C135 0.055(3) 0.036(3) 0.056(3) -0.003(2) 0.001(2) -0.010(2)
C136 0.045(2) 0.041(2) 0.047(2) -0.005(2) 0.0127(19) -0.001(2)
Si4 0.0239(5) 0.0364(6) 0.0264(5) -0.0050(4) 0.0016(4) -0.0043(4)

loop_
_atom_type_symbol
_atom_type_description
_atom_type_scat_dispersion_real
_atom_type_scat_dispersion_imag
_atom_type_scat_source
C C 0.0033 0.0016 'International Tables Vol C Tables 4.2.6.8 and 6.1.1.4'
H H 0.0000 0.0000 'International Tables Vol C Tables 4.2.6.8 and 6.1.1.4'
Si Si 0.0817 0.0704 'International Tables Vol C Tables 4.2.6.8 and 6.1.1.4'

loop_
_geom_angle_atom_site_label_1
_geom_angle_atom_site_label_2
_geom_angle_atom_site_label_3
_geom_angle
_geom_angle_site_symmetry_1
_geom_angle_site_symmetry_3
_geom_angle_publ_flag
C3 C1 C2 109.9(4) . . ?
C3 C1 Si1 114.0(3) . . ?
C2 C1 Si1 112.8(3) . . ?
C3 C1 H1 106.5 . . ?
C2 C1 H1 106.5 . . ?
Si1 C1 H1 106.5 . . ?
C1 C2 H2 109.5 . . ?
C1 C2 H3 109.5 . . ?
H2 C2 H3 109.5 . . ?
C1 C2 H4 109.5 . . ?
H2 C2 H4 109.5 . . ?
H3 C2 H4 109.5 . . ?
C1 C3 H5 109.5 . . ?
C1 C3 H6 109.5 . . ?
H5 C3 H6 109.5 . . ?
C1 C3 H7 109.5 . . ?
H5 C3 H7 109.5 . . ?
H6 C3 H7 109.5 . . ?
C6 C4 C5 109.5(3) . . ?
C6 C4 Si1 109.9(3) . . ?
C5 C4 Si1 114.4(3) . . ?
C6 C4 H8 107.6 . . ?
C5 C4 H8 107.6 . . ?
Si1 C4 H8 107.6 . . ?
C4 C5 H9 109.5 . . ?
C4 C5 H10 109.5 . . ?
H9 C5 H10 109.5 . . ?
C4 C5 H11 109.5 . . ?
H9 C5 H11 109.5 . . ?
H10 C5 H11 109.5 . . ?
C4 C6 H12 109.5 . . ?
C4 C6 H13 109.5 . . ?
H12 C6 H13 109.5 . . ?
C4 C6 H14 109.5 . . ?
H12 C6 H14 109.5 . . ?
H13 C6 H14 109.5 . . ?
C9 C7 C8 110.9(3) . . ?
C9 C7 Si1 112.1(3) . . ?
C8 C7 Si1 114.0(3) . . ?
C9 C7 H15 106.4 . . ?
C8 C7 H15 106.4 . . ?
Si1 C7 H15 106.4 . . ?
C7 C8 H16 109.5 . . ?
C7 C8 H17 109.5 . . ?
H16 C8 H17 109.5 . . ?
C7 C8 H18 109.5 . . ?
H16 C8 H18 109.5 . . ?
H17 C8 H18 109.5 . . ?
C7 C9 H19 109.5 . . ?
C7 C9 H20 109.5 . . ?
H19 C9 H20 109.5 . . ?
C7 C9 H21 109.5 . . ?
H19 C9 H21 109.5 . . ?
H20 C9 H21 109.5 . . ?
C10 Si1 C1 106.58(17) . . ?
C10 Si1 C7 109.62(17) . . ?
C1 Si1 C7 112.55(19) . . ?
C10 Si1 C4 104.23(17) . . ?
C1 Si1 C4 115.31(19) . . ?
C7 Si1 C4 108.12(19) . . ?
C11 C10 Si1 163.2(3) . . ?
C10 C11 C12 169.8(4) . . ?
C22 C12 C13 118.8(3) . . ?
C22 C12 C11 124.3(3) . . ?
C13 C12 C11 116.6(3) . . ?
C14 C13 C12 120.3(3) . . ?
C14 C13 H22 119.8 . . ?
C12 C13 H22 119.8 . . ?
C13 C14 C15 120.0(3) . . ?
C13 C14 H23 120.0 . . ?
C15 C14 H23 120.0 . . ?
C23 C15 C14 120.1(3) . . ?
C23 C15 H24 119.9 . . ?
C14 C15 H24 119.9 . . ?
C25 C16 C17 120.4(3) . . ?
C25 C16 H25 119.8 . . ?
C17 C16 H25 119.8 . . ?
C18 C17 C16 120.2(3) . . ?
C18 C17 H26 119.9 . . ?
C16 C17 H26 119.9 . . ?
C17 C18 C19 120.1(3) . . ?
C17 C18 H27 119.9 . . ?
C19 C18 H27 119.9 . . ?
C24 C19 C18 119.3(3) . . ?
C24 C19 C26 118.4(3) . . ?
C18 C19 C26 122.3(3) . . ?
C24 C20 C22 106.8(3) . . ?
C24 C20 C52 109.9(3) . . ?
C22 C20 C52 114.6(3) . . ?
C24 C20 H28 108.5 . . ?
C22 C20 H28 108.5 . . ?
C52 C20 H28 108.5 . . ?
C23 C21 C25 107.2(3) . . ?
C23 C21 C53 112.8(3) . . ?
C25 C21 C53 112.5(3) . . ?
C23 C21 H29 108.1 . . ?
C25 C21 H29 108.1 . . ?
C53 C21 H29 108.1 . . ?
C23 C22 C12 120.0(3) . . ?
C23 C22 C20 117.2(3) . . ?
C12 C22 C20 122.6(3) . . ?
C15 C23 C22 120.6(3) . . ?
C15 C23 C21 122.3(3) . . ?
C22 C23 C21 117.0(3) . . ?
C25 C24 C19 120.3(3) . . ?
C25 C24 C20 117.2(3) . . ?
C19 C24 C20 122.4(3) . . ?
C16 C25 C24 119.6(3) . . ?
C16 C25 C21 123.3(3) . . ?
C24 C25 C21 117.1(3) . . ?
C27 C26 C19 174.0(4) . . ?
C26 C27 C28 175.6(4) . . ?
C29 C28 C27 117.5(3) . . ?
C29 C28 C38 120.2(3) . . ?
C27 C28 C38 122.2(3) . . ?
C28 C29 C30 120.9(3) . . ?
C28 C29 H30 119.5 . . ?
C30 C29 H30 119.5 . . ?
C31 C30 C29 120.8(3) . . ?
C31 C30 H31 119.6 . . ?
C29 C30 H31 119.6 . . ?
C30 C31 C39 120.3(3) . . ?
C30 C31 H32 119.9 . . ?
C39 C31 H32 119.9 . . ?
C33 C32 C41 122.1(3) . . ?
C33 C32 H33 119.0 . . ?
C41 C32 H33 119.0 . . ?
C32 C33 C34 119.2(4) . . ?
C32 C33 H34 120.4 . . ?
C34 C33 H34 120.4 . . ?
C35 C34 C33 121.7(3) . . ?
C35 C34 H35 119.2 . . ?
C33 C34 H35 119.2 . . ?
C34 C35 C42 117.9(3) . . ?
C34 C35 C40 120.3(3) . . ?
C42 C35 C40 121.8(3) . . ?
C38 C36 C40 122.0(3) . . ?
C38 C36 H36 119.0 . . ?
C40 C36 H36 119.0 . . ?
C39 C37 C41 122.5(3) . . ?
C39 C37 H37 118.7 . . ?
C41 C37 H37 118.7 . . ?
C36 C38 C39 118.7(3) . . ?
C36 C38 C28 123.5(3) . . ?
C39 C38 C28 117.7(3) . . ?
C37 C39 C31 120.7(3) . . ?
C37 C39 C38 119.2(3) . . ?
C31 C39 C38 120.1(3) . . ?
C36 C40 C41 118.7(3) . . ?
C36 C40 C35 123.7(3) . . ?
C41 C40 C35 117.6(3) . . ?
C37 C41 C32 122.0(3) . . ?
C37 C41 C40 118.8(3) . . ?
C32 C41 C40 119.0(3) . . ?
C43 C42 C35 173.8(4) . . ?
C42 C43 C44 173.2(4) . . ?
C54 C44 C45 120.0(3) . . ?
C54 C44 C43 118.5(3) . . ?
C45 C44 C43 121.5(3) . . ?
C46 C45 C44 119.5(3) . . ?
C46 C45 H38 120.3 . . ?
C44 C45 H38 120.3 . . ?
C45 C46 C47 120.4(3) . . ?
C45 C46 H39 119.8 . . ?
C47 C46 H39 119.8 . . ?
C46 C47 C55 120.3(3) . . ?
C46 C47 H40 119.9 . . ?
C55 C47 H40 119.9 . . ?
C57 C48 C49 120.1(3) . . ?
C57 C48 H41 119.9 . . ?
C49 C48 H41 119.9 . . ?
C50 C49 C48 119.3(3) . . ?
C50 C49 H42 120.3 . . ?
C48 C49 H42 120.3 . . ?
C49 C50 C51 121.4(3) . . ?
C49 C50 H43 119.3 . . ?
C51 C50 H43 119.3 . . ?
C56 C51 C50 119.1(3) . . ?
C56 C51 C58 123.8(3) . . ?
C50 C51 C58 116.4(3) . . ?
C54 C52 C56 108.5(3) . . ?
C54 C52 C20 109.2(3) . . ?
C56 C52 C20 113.4(3) . . ?
C54 C52 H44 108.5 . . ?
C56 C52 H44 108.5 . . ?
C20 C52 H44 108.5 . . ?
C55 C53 C57 108.6(3) . . ?
C55 C53 C21 112.2(3) . . ?
C57 C53 C21 110.6(3) . . ?
C55 C53 H45 108.4 . . ?
C57 C53 H45 108.4 . . ?
C21 C53 H45 108.4 . . ?
C44 C54 C55 120.3(3) . . ?
C44 C54 C52 121.9(3) . . ?
C55 C54 C52 117.8(3) . . ?
C54 C55 C47 119.4(3) . . ?
C54 C55 C53 116.6(3) . . ?
C47 C55 C53 123.9(3) . . ?
C51 C56 C57 118.8(3) . . ?
C51 C56 C52 123.7(3) . . ?
C57 C56 C52 117.4(3) . . ?
C48 C57 C56 121.1(3) . . ?
C48 C57 C53 122.4(3) . . ?
C56 C57 C53 116.5(3) . . ?
C59 C58 C51 167.8(4) . . ?
C58 C59 Si2 165.6(3) . . ?
C61 C60 C62 109.8(3) . . ?
C61 C60 Si2 111.0(3) . . ?
C62 C60 Si2 113.0(3) . . ?
C61 C60 H46 107.6 . . ?
C62 C60 H46 107.6 . . ?
Si2 C60 H46 107.6 . . ?
C60 C61 H47 109.5 . . ?
C60 C61 H48 109.5 . . ?
H47 C61 H48 109.5 . . ?
C60 C61 H49 109.5 . . ?
H47 C61 H49 109.5 . . ?
H48 C61 H49 109.5 . . ?
C60 C62 H50 109.5 . . ?
C60 C62 H51 109.5 . . ?
H50 C62 H51 109.5 . . ?
C60 C62 H52 109.5 . . ?
H50 C62 H52 109.5 . . ?
H51 C62 H52 109.5 . . ?
C65 C63 C64 110.2(4) . . ?
C65 C63 Si2 111.8(3) . . ?
C64 C63 Si2 112.9(3) . . ?
C65 C63 H53 107.2 . . ?
C64 C63 H53 107.2 . . ?
Si2 C63 H53 107.2 . . ?
C63 C64 H54 109.5 . . ?
C63 C64 H55 109.5 . . ?
H54 C64 H55 109.5 . . ?
C63 C64 H56 109.5 . . ?
H54 C64 H56 109.5 . . ?
H55 C64 H56 109.5 . . ?
C63 C65 H57 109.5 . . ?
C63 C65 H58 109.5 . . ?
H57 C65 H58 109.5 . . ?
C63 C65 H59 109.5 . . ?
H57 C65 H59 109.5 . . ?
H58 C65 H59 109.5 . . ?
C68 C66 C67 111.1(4) . . ?
C68 C66 Si2 114.6(3) . . ?
C67 C66 Si2 111.2(3) . . ?
C68 C66 H60 106.4 . . ?
C67 C66 H60 106.4 . . ?
Si2 C66 H60 106.4 . . ?
C66 C67 H61 109.5 . . ?
C66 C67 H62 109.5 . . ?
H61 C67 H62 109.5 . . ?
C66 C67 H63 109.5 . . ?
H61 C67 H63 109.5 . . ?
H62 C67 H63 109.5 . . ?
C66 C68 H64 109.5 . . ?
C66 C68 H65 109.5 . . ?
H64 C68 H65 109.5 . . ?
C66 C68 H66 109.5 . . ?
H64 C68 H66 109.5 . . ?
H65 C68 H66 109.5 . . ?
C59 Si2 C60 106.61(17) . . ?
C59 Si2 C63 108.33(18) . . ?
C60 Si2 C63 111.57(19) . . ?
C59 Si2 C66 108.05(17) . . ?
C60 Si2 C66 111.94(18) . . ?
C63 Si2 C66 110.15(19) . . ?
C70 C69 C71 108.7(3) . . ?
C70 C69 Si3 110.9(3) . . ?
C71 C69 Si3 113.0(3) . . ?
C70 C69 H67 108.0 . . ?
C71 C69 H67 108.0 . . ?
Si3 C69 H67 108.0 . . ?
C74 C72 C73 109.9(3) . . ?
C74 C72 Si3 113.2(3) . . ?
C73 C72 Si3 114.0(3) . . ?
C74 C72 H74 106.4 . . ?
C73 C72 H74 106.4 . . ?
Si3 C72 H74 106.4 . . ?
C76 C75 C77 110.5(3) . . ?
C76 C75 Si3 112.8(3) . . ?
C77 C75 Si3 113.5(3) . . ?
C76 C75 H81 106.5 . . ?
C77 C75 H81 106.5 . . ?
Si3 C75 H81 106.5 . . ?
C78 Si3 C69 103.47(17) . . ?
C78 Si3 C72 109.79(17) . . ?
C69 Si3 C72 107.84(17) . . ?
C78 Si3 C75 107.58(17) . . ?
C69 Si3 C75 116.35(17) . . ?
C72 Si3 C75 111.43(19) . . ?
C79 C78 Si3 161.3(3) . . ?
C78 C79 C80 169.1(4) . . ?
C90 C80 C81 119.1(3) . . ?
C90 C80 C79 124.5(3) . . ?
C81 C80 C79 116.2(3) . . ?
C82 C81 C80 120.9(3) . . ?
C82 C81 H88 119.6 . . ?
C80 C81 H88 119.6 . . ?
C81 C82 C83 120.3(3) . . ?
C81 C82 H89 119.9 . . ?
C83 C82 H89 119.9 . . ?
C82 C83 C91 119.6(3) . . ?
C82 C83 H90 120.2 . . ?
C91 C83 H90 120.2 . . ?
C85 C84 C93 120.6(3) . . ?
C85 C84 H91 119.7 . . ?
C93 C84 H91 119.7 . . ?
C86 C85 C84 120.8(3) . . ?
C86 C85 H92 119.6 . . ?
C84 C85 H92 119.6 . . ?
C85 C86 C87 120.0(3) . . ?
C85 C86 H93 120.0 . . ?
C87 C86 H93 120.0 . . ?
C92 C87 C86 119.1(3) . . ?
C92 C87 C94 119.0(3) . . ?
C86 C87 C94 121.8(3) . . ?
C92 C88 C90 108.6(3) . . ?
C92 C88 C120 109.1(2) . . ?
C90 C88 C120 113.8(3) . . ?
C92 C88 H94 108.4 . . ?
C90 C88 H94 108.4 . . ?
C120 C88 H94 108.4 . . ?
C93 C89 C91 108.4(3) . . ?
C93 C89 C121 112.3(3) . . ?
C91 C89 C121 111.2(3) . . ?
C93 C89 H95 108.3 . . ?
C91 C89 H95 108.3 . . ?
C121 C89 H95 108.3 . . ?
C80 C90 C91 118.9(3) . . ?
C80 C90 C88 123.8(3) . . ?
C91 C90 C88 117.3(3) . . ?
C83 C91 C90 121.2(3) . . ?
C83 C91 C89 122.3(3) . . ?
C90 C91 C89 116.5(3) . . ?
C87 C92 C93 120.6(3) . . ?
C87 C92 C88 122.3(3) . . ?
C93 C92 C88 117.0(3) . . ?
C84 C93 C92 118.8(3) . . ?
C84 C93 C89 124.2(3) . . ?
C92 C93 C89 117.0(3) . . ?
C95 C94 C87 174.8(4) . . ?
C94 C95 C96 175.1(4) . . ?
C97 C96 C95 119.1(3) . . ?
C97 C96 C106 120.6(3) . . ?
C95 C96 C106 120.3(3) . . ?
C96 C97 C98 121.5(4) . . ?
C96 C97 H96 119.2 . . ?
C98 C97 H96 119.2 . . ?
C99 C98 C97 120.4(4) . . ?
C99 C98 H97 119.8 . . ?
C97 C98 H97 119.8 . . ?
C98 C99 C107 120.8(3) . . ?
C98 C99 H98 119.6 . . ?
C107 C99 H98 119.6 . . ?
C101 C100 C109 121.0(3) . . ?
C101 C100 H99 119.5 . . ?
C109 C100 H99 119.5 . . ?
C100 C101 C102 120.4(3) . . ?
C100 C101 H100 119.8 . . ?
C102 C101 H100 119.8 . . ?
C103 C102 C101 121.7(3) . . ?
C103 C102 H101 119.1 . . ?
C101 C102 H101 119.1 . . ?
C102 C103 C110 117.3(3) . . ?
C102 C103 C108 118.9(3) . . ?
C110 C103 C108 123.8(3) . . ?
C108 C104 C106 122.5(3) . . ?
C108 C104 H102 118.8 . . ?
C106 C104 H102 118.8 . . ?
C109 C105 C107 122.5(3) . . ?
C109 C105 H103 118.8 . . ?
C107 C105 H103 118.8 . . ?
C104 C106 C96 124.3(3) . . ?
C104 C106 C107 119.1(3) . . ?
C96 C106 C107 116.7(3) . . ?
C105 C107 C99 122.0(3) . . ?
C105 C107 C106 118.0(3) . . ?
C99 C107 C106 119.8(3) . . ?
C104 C108 C103 123.2(3) . . ?
C104 C108 C109 118.0(3) . . ?
C103 C108 C109 118.7(3) . . ?
C105 C109 C100 120.8(3) . . ?
C105 C109 C108 119.9(3) . . ?
C100 C109 C108 119.3(3) . . ?
C111 C110 C103 174.5(4) . . ?
C110 C111 C112 173.6(4) . . ?
C122 C112 C113 119.3(3) . . ?
C122 C112 C111 117.6(3) . . ?
C113 C112 C111 123.1(3) . . ?
C114 C113 C112 120.1(3) . . ?
C114 C113 H104 120.0 . . ?
C112 C113 H104 120.0 . . ?
C113 C114 C115 120.5(3) . . ?
C113 C114 H105 119.8 . . ?
C115 C114 H105 119.8 . . ?
C123 C115 C114 119.9(3) . . ?
C123 C115 H106 120.1 . . ?
C114 C115 H106 120.1 . . ?
C125 C116 C117 119.3(3) . . ?
C125 C116 H107 120.4 . . ?
C117 C116 H107 120.4 . . ?
C118 C117 C116 120.0(3) . . ?
C118 C117 H108 120.0 . . ?
C116 C117 H108 120.0 . . ?
C117 C118 C119 119.6(3) . . ?
C117 C118 H109 120.2 . . ?
C119 C118 H109 120.2 . . ?
C124 C119 C118 120.3(3) . . ?
C124 C119 C126 123.5(3) . . ?
C118 C119 C126 115.9(3) . . ?
C122 C120 C124 108.0(3) . . ?
C122 C120 C88 110.0(3) . . ?
C124 C120 C88 114.4(3) . . ?
C122 C120 H110 108.1 . . ?
C124 C120 H110 108.1 . . ?
C88 C120 H110 108.1 . . ?
C123 C121 C125 107.6(3) . . ?
C123 C121 C89 113.4(3) . . ?
C125 C121 C89 111.0(3) . . ?
C123 C121 H111 108.2 . . ?
C125 C121 H111 108.2 . . ?
C89 C121 H111 108.2 . . ?
C123 C122 C112 120.2(3) . . ?
C123 C122 C120 117.5(3) . . ?
C112 C122 C120 122.3(3) . . ?
C115 C123 C122 120.1(3) . . ?
C115 C123 C121 123.3(3) . . ?
C122 C123 C121 116.5(3) . . ?
C119 C124 C125 119.0(3) . . ?
C119 C124 C120 123.7(3) . . ?
C125 C124 C120 117.1(3) . . ?
C116 C125 C124 121.6(3) . . ?
C116 C125 C121 122.1(3) . . ?
C124 C125 C121 116.3(3) . . ?
C127 C126 C119 169.1(4) . . ?
C126 C127 Si4 159.4(3) . . ?
C129 C128 C130 111.7(5) . . ?
C129 C128 Si4 113.8(4) . . ?
C130 C128 Si4 114.7(3) . . ?
C129 C128 H112 105.2 . . ?
C130 C128 H112 105.2 . . ?
Si4 C128 H112 105.2 . . ?
C132 C131 C133 110.7(4) . . ?
C132 C131 Si4 117.5(4) . . ?
C133 C131 Si4 111.4(3) . . ?
C132 C131 H119 105.4 . . ?
C133 C131 H119 105.4 . . ?
Si4 C131 H119 105.4 . . ?
C135 C134 C136 109.3(4) . . ?
C135 C134 Si4 116.1(3) . . ?
C136 C134 Si4 112.4(3) . . ?
C135 C134 H126 106.1 . . ?
C136 C134 H126 106.1 . . ?
Si4 C134 H126 106.1 . . ?
C127 Si4 C134 113.90(19) . . ?
C127 Si4 C128 106.08(19) . . ?
C134 Si4 C128 108.93(19) . . ?
C127 Si4 C131 103.60(18) . . ?
C134 Si4 C131 106.4(2) . . ?
C128 Si4 C131 118.1(2) . . ?

loop_
_geom_bond_atom_site_label_1
_geom_bond_atom_site_label_2
_geom_bond_distance
_geom_bond_site_symmetry_2
_geom_bond_publ_flag
C1 C3 1.520(6) . ?
C1 C2 1.547(6) . ?
C1 Si1 1.894(4) . ?
C1 H1 1.0000 . ?
C2 H2 0.9800 . ?
C2 H3 0.9800 . ?
C2 H4 0.9800 . ?
C3 H5 0.9800 . ?
C3 H6 0.9800 . ?
C3 H7 0.9800 . ?
C4 C6 1.524(6) . ?
C4 C5 1.525(6) . ?
C4 Si1 1.896(4) . ?
C4 H8 1.0000 . ?
C5 H9 0.9800 . ?
C5 H10 0.9800 . ?
C5 H11 0.9800 . ?
C6 H12 0.9800 . ?
C6 H13 0.9800 . ?
C6 H14 0.9800 . ?
C7 C9 1.523(5) . ?
C7 C8 1.534(6) . ?
C7 Si1 1.896(4) . ?
C7 H15 1.0000 . ?
C8 H16 0.9800 . ?
C8 H17 0.9800 . ?
C8 H18 0.9800 . ?
C9 H19 0.9800 . ?
C9 H20 0.9800 . ?
C9 H21 0.9800 . ?
Si1 C10 1.852(4) . ?
C10 C11 1.214(5) . ?
C11 C12 1.432(5) . ?
C12 C22 1.407(5) . ?
C12 C13 1.423(5) . ?
C13 C14 1.393(5) . ?
C13 H22 0.9500 . ?
C14 C15 1.397(5) . ?
C14 H23 0.9500 . ?
C15 C23 1.393(5) . ?
C15 H24 0.9500 . ?
C16 C25 1.396(5) . ?
C16 C17 1.399(5) . ?
C16 H25 0.9500 . ?
C17 C18 1.388(5) . ?
C17 H26 0.9500 . ?
C18 C19 1.410(5) . ?
C18 H27 0.9500 . ?
C19 C24 1.406(5) . ?
C19 C26 1.434(4) . ?
C20 C24 1.501(5) . ?
C20 C22 1.527(4) . ?
C20 C52 1.617(5) . ?
C20 H28 1.0000 . ?
C21 C23 1.511(5) . ?
C21 C25 1.514(5) . ?
C21 C53 1.615(5) . ?
C21 H29 1.0000 . ?
C22 C23 1.394(5) . ?
C24 C25 1.401(4) . ?
C26 C27 1.210(5) . ?
C27 C28 1.437(5) . ?
C28 C29 1.389(5) . ?
C28 C38 1.448(5) . ?
C29 C30 1.419(5) . ?
C29 H30 0.9500 . ?
C30 C31 1.370(6) . ?
C30 H31 0.9500 . ?
C31 C39 1.433(5) . ?
C31 H32 0.9500 . ?
C32 C33 1.355(5) . ?
C32 C41 1.431(5) . ?
C32 H33 0.9500 . ?
C33 C34 1.424(5) . ?
C33 H34 0.9500 . ?
C34 C35 1.371(5) . ?
C34 H35 0.9500 . ?
C35 C42 1.425(5) . ?
C35 C40 1.451(5) . ?
C36 C38 1.393(5) . ?
C36 C40 1.408(5) . ?
C36 H36 0.9500 . ?
C37 C39 1.384(5) . ?
C37 C41 1.395(5) . ?
C37 H37 0.9500 . ?
C38 C39 1.440(4) . ?
C40 C41 1.437(5) . ?
C42 C43 1.206(5) . ?
C43 C44 1.443(5) . ?
C44 C54 1.392(5) . ?
C44 C45 1.408(5) . ?
C45 C46 1.387(5) . ?
C45 H38 0.9500 . ?
C46 C47 1.395(5) . ?
C46 H39 0.9500 . ?
C47 C55 1.398(5) . ?
C47 H40 0.9500 . ?
C48 C57 1.388(5) . ?
C48 C49 1.397(5) . ?
C48 H41 0.9500 . ?
C49 C50 1.375(5) . ?
C49 H42 0.9500 . ?
C50 C51 1.416(5) . ?
C50 H43 0.9500 . ?
C51 C56 1.402(5) . ?
C51 C58 1.438(5) . ?
C52 C54 1.514(5) . ?
C52 C56 1.521(5) . ?
C52 H44 1.0000 . ?
C53 C55 1.515(5) . ?
C53 C57 1.518(5) . ?
C53 H45 1.0000 . ?
C54 C55 1.397(4) . ?
C56 C57 1.404(4) . ?
C58 C59 1.212(5) . ?
C59 Si2 1.853(4) . ?
C60 C61 1.523(5) . ?
C60 C62 1.539(6) . ?
C60 Si2 1.891(4) . ?
C60 H46 1.0000 . ?
C61 H47 0.9800 . ?
C61 H48 0.9800 . ?
C61 H49 0.9800 . ?
C62 H50 0.9800 . ?
C62 H51 0.9800 . ?
C62 H52 0.9800 . ?
C63 C65 1.519(6) . ?
C63 C64 1.546(5) . ?
C63 Si2 1.897(4) . ?
C63 H53 1.0000 . ?
C64 H54 0.9800 . ?
C64 H55 0.9800 . ?
C64 H56 0.9800 . ?
C65 H57 0.9800 . ?
C65 H58 0.9800 . ?
C65 H59 0.9800 . ?
C66 C68 1.534(7) . ?
C66 C67 1.537(6) . ?
C66 Si2 1.900(4) . ?
C66 H60 1.0000 . ?
C67 H61 0.9800 . ?
C67 H62 0.9800 . ?
C67 H63 0.9800 . ?
C68 H64 0.9800 . ?
C68 H65 0.9800 . ?
C68 H66 0.9800 . ?
C69 C70 1.544(6) . ?
C69 C71 1.550(5) . ?
C69 Si3 1.886(4) . ?
C69 H67 1.0000 . ?
C70 H68 0.9800 . ?
C70 H69 0.9800 . ?
C70 H70 0.9800 . ?
C71 H71 0.9800 . ?
C71 H72 0.9800 . ?
C71 H73 0.9800 . ?
C72 C74 1.523(5) . ?
C72 C73 1.557(5) . ?
C72 Si3 1.892(4) . ?
C72 H74 1.0000 . ?
C73 H75 0.9800 . ?
C73 H76 0.9800 . ?
C73 H77 0.9800 . ?
C74 H78 0.9800 . ?
C74 H79 0.9800 . ?
C74 H80 0.9800 . ?
C75 C76 1.528(5) . ?
C75 C77 1.531(6) . ?
C75 Si3 1.897(4) . ?
C75 H81 1.0000 . ?
C76 H82 0.9800 . ?
C76 H83 0.9800 . ?
C76 H84 0.9800 . ?
C77 H85 0.9800 . ?
C77 H86 0.9800 . ?
C77 H87 0.9800 . ?
Si3 C78 1.856(4) . ?
C78 C79 1.197(5) . ?
C79 C80 1.448(5) . ?
C80 C90 1.402(5) . ?
C80 C81 1.414(5) . ?
C81 C82 1.374(5) . ?
C81 H88 0.9500 . ?
C82 C83 1.386(5) . ?
C82 H89 0.9500 . ?
C83 C91 1.392(5) . ?
C83 H90 0.9500 . ?
C84 C85 1.383(5) . ?
C84 C93 1.391(5) . ?
C84 H91 0.9500 . ?
C85 C86 1.378(5) . ?
C85 H92 0.9500 . ?
C86 C87 1.404(5) . ?
C86 H93 0.9500 . ?
C87 C92 1.395(5) . ?
C87 C94 1.430(5) . ?
C88 C92 1.512(4) . ?
C88 C90 1.518(4) . ?
C88 C120 1.614(4) . ?
C88 H94 1.0000 . ?
C89 C93 1.514(5) . ?
C89 C91 1.525(5) . ?
C89 C121 1.613(5) . ?
C89 H95 1.0000 . ?
C90 C91 1.402(4) . ?
C92 C93 1.405(4) . ?
C94 C95 1.205(5) . ?
C95 C96 1.437(5) . ?
C96 C97 1.368(5) . ?
C96 C106 1.445(5) . ?
C97 C98 1.402(5) . ?
C97 H96 0.9500 . ?
C98 C99 1.360(5) . ?
C98 H97 0.9500 . ?
C99 C107 1.422(5) . ?
C99 H98 0.9500 . ?
C100 C101 1.359(6) . ?
C100 C109 1.436(5) . ?
C100 H99 0.9500 . ?
C101 C102 1.418(5) . ?
C101 H100 0.9500 . ?
C102 C103 1.399(5) . ?
C102 H101 0.9500 . ?
C103 C110 1.426(5) . ?
C103 C108 1.444(5) . ?
C104 C108 1.398(5) . ?
C104 C106 1.408(5) . ?
C104 H102 0.9500 . ?
C105 C109 1.389(5) . ?
C105 C107 1.407(5) . ?
C105 H103 0.9500 . ?
C106 C107 1.447(5) . ?
C108 C109 1.443(5) . ?
C110 C111 1.192(5) . ?
C111 C112 1.445(5) . ?
C112 C122 1.403(5) . ?
C112 C113 1.404(5) . ?
C113 C114 1.389(5) . ?
C113 H104 0.9500 . ?
C114 C115 1.396(5) . ?
C114 H105 0.9500 . ?
C115 C123 1.389(5) . ?
C115 H106 0.9500 . ?
C116 C125 1.377(5) . ?
C116 C117 1.418(5) . ?
C116 H107 0.9500 . ?
C117 C118 1.397(5) . ?
C117 H108 0.9500 . ?
C118 C119 1.412(5) . ?
C118 H109 0.9500 . ?
C119 C124 1.394(5) . ?
C119 C126 1.451(5) . ?
C120 C122 1.502(5) . ?
C120 C124 1.520(4) . ?
C120 H110 1.0000 . ?
C121 C123 1.524(5) . ?
C121 C125 1.529(5) . ?
C121 H111 1.0000 . ?
C122 C123 1.399(4) . ?
C124 C125 1.405(4) . ?
C126 C127 1.210(5) . ?
C127 Si4 1.842(4) . ?
C128 C129 1.529(7) . ?
C128 C130 1.538(7) . ?
C128 Si4 1.884(5) . ?
C128 H112 1.0000 . ?
C129 H113 0.9800 . ?
C129 H114 0.9800 . ?
C129 H115 0.9800 . ?
C130 H116 0.9800 . ?
C130 H117 0.9800 . ?
C130 H118 0.9800 . ?
C131 C132 1.488(7) . ?
C131 C133 1.521(6) . ?
C131 Si4 1.893(4) . ?
C131 H119 1.0000 . ?
C132 H120 0.9800 . ?
C132 H121 0.9800 . ?
C132 H122 0.9800 . ?
C133 H123 0.9800 . ?
C133 H124 0.9800 . ?
C133 H125 0.9800 . ?
C134 C135 1.532(6) . ?
C134 C136 1.536(6) . ?
C134 Si4 1.880(4) . ?
C134 H126 1.0000 . ?
C135 H127 0.9800 . ?
C135 H128 0.9800 . ?
C135 H129 0.9800 . ?
C136 H130 0.9800 . ?
C136 H131 0.9800 . ?
C136 H132 0.9800 . ?

loop_
_geom_torsion_atom_site_label_1
_geom_torsion_atom_site_label_2
_geom_torsion_atom_site_label_3
_geom_torsion_atom_site_label_4
_geom_torsion
_geom_torsion_site_symmetry_1
_geom_torsion_site_symmetry_2
_geom_torsion_site_symmetry_3
_geom_torsion_site_symmetry_4
_geom_torsion_publ_flag
C3 C1 Si1 C10 -48.6(3) . . . . ?
C2 C1 Si1 C10 -174.8(3) . . . . ?
C3 C1 Si1 C7 -168.8(3) . . . . ?
C2 C1 Si1 C7 65.0(4) . . . . ?
C3 C1 Si1 C4 66.5(3) . . . . ?
C2 C1 Si1 C4 -59.7(4) . . . . ?
C9 C7 Si1 C10 -73.0(3) . . . . ?
C8 C7 Si1 C10 159.9(3) . . . . ?
C9 C7 Si1 C1 45.5(3) . . . . ?
C8 C7 Si1 C1 -81.6(3) . . . . ?
C9 C7 Si1 C4 174.0(3) . . . . ?
C8 C7 Si1 C4 46.9(3) . . . . ?
C6 C4 Si1 C10 -66.5(3) . . . . ?
C5 C4 Si1 C10 57.1(3) . . . . ?
C6 C4 Si1 C1 177.0(3) . . . . ?
C5 C4 Si1 C1 -59.4(4) . . . . ?
C6 C4 Si1 C7 50.0(3) . . . . ?
C5 C4 Si1 C7 173.7(3) . . . . ?
C1 Si1 C10 C11 100.7(11) . . . . ?
C7 Si1 C10 C11 -137.2(11) . . . . ?
C4 Si1 C10 C11 -21.7(12) . . . . ?
Si1 C10 C11 C12 20(3) . . . . ?
C10 C11 C12 C22 -139(2) . . . . ?
C10 C11 C12 C13 35(2) . . . . ?
C22 C12 C13 C14 2.2(5) . . . . ?
C11 C12 C13 C14 -171.6(3) . . . . ?
C12 C13 C14 C15 0.5(6) . . . . ?
C13 C14 C15 C23 -0.8(5) . . . . ?
C25 C16 C17 C18 -3.4(5) . . . . ?
C16 C17 C18 C19 1.6(5) . . . . ?
C17 C18 C19 C24 1.9(5) . . . . ?
C17 C18 C19 C26 -175.6(3) . . . . ?
C13 C12 C22 C23 -4.7(5) . . . . ?
C11 C12 C22 C23 168.7(3) . . . . ?
C13 C12 C22 C20 -178.9(3) . . . . ?
C11 C12 C22 C20 -5.5(5) . . . . ?
C24 C20 C22 C23 -46.5(4) . . . . ?
C52 C20 C22 C23 75.4(4) . . . . ?
C24 C20 C22 C12 127.9(3) . . . . ?
C52 C20 C22 C12 -110.2(3) . . . . ?
C14 C15 C23 C22 -1.6(5) . . . . ?
C14 C15 C23 C21 177.0(3) . . . . ?
C12 C22 C23 C15 4.4(5) . . . . ?
C20 C22 C23 C15 179.0(3) . . . . ?
C12 C22 C23 C21 -174.2(3) . . . . ?
C20 C22 C23 C21 0.3(4) . . . . ?
C25 C21 C23 C15 -132.9(3) . . . . ?
C53 C21 C23 C15 102.7(4) . . . . ?
C25 C21 C23 C22 45.7(4) . . . . ?
C53 C21 C23 C22 -78.7(4) . . . . ?
C18 C19 C24 C25 -3.6(5) . . . . ?
C26 C19 C24 C25 174.0(3) . . . . ?
C18 C19 C24 C20 178.9(3) . . . . ?
C26 C19 C24 C20 -3.5(5) . . . . ?
C22 C20 C24 C25 46.3(4) . . . . ?
C52 C20 C24 C25 -78.5(3) . . . . ?
C22 C20 C24 C19 -136.0(3) . . . . ?
C52 C20 C24 C19 99.2(3) . . . . ?
C17 C16 C25 C24 1.7(5) . . . . ?
C17 C16 C25 C21 -178.4(3) . . . . ?
C19 C24 C25 C16 1.8(5) . . . . ?
C20 C24 C25 C16 179.5(3) . . . . ?
C19 C24 C25 C21 -178.2(3) . . . . ?
C20 C24 C25 C21 -0.5(4) . . . . ?
C23 C21 C25 C16 134.1(3) . . . . ?
C53 C21 C25 C16 -101.3(4) . . . . ?
C23 C21 C25 C24 -46.0(4) . . . . ?
C53 C21 C25 C24 78.6(4) . . . . ?
C24 C19 C26 C27 -22(4) . . . . ?
C18 C19 C26 C27 156(3) . . . . ?
C19 C26 C27 C28 171(3) . . . . ?
C26 C27 C28 C29 22(5) . . . . ?
C26 C27 C28 C38 -156(5) . . . . ?
C27 C28 C29 C30 -177.9(3) . . . . ?
C38 C28 C29 C30 -0.2(5) . . . . ?
C28 C29 C30 C31 0.3(6) . . . . ?
C29 C30 C31 C39 -0.4(5) . . . . ?
C41 C32 C33 C34 -0.6(5) . . . . ?
C32 C33 C34 C35 0.2(5) . . . . ?
C33 C34 C35 C42 -178.6(3) . . . . ?
C33 C34 C35 C40 2.1(5) . . . . ?
C40 C36 C38 C39 -2.4(5) . . . . ?
C40 C36 C38 C28 179.2(3) . . . . ?
C29 C28 C38 C36 178.5(3) . . . . ?
C27 C28 C38 C36 -3.9(5) . . . . ?
C29 C28 C38 C39 0.1(5) . . . . ?
C27 C28 C38 C39 177.7(3) . . . . ?
C41 C37 C39 C31 -179.9(3) . . . . ?
C41 C37 C39 C38 -0.4(5) . . . . ?
C30 C31 C39 C37 179.8(3) . . . . ?
C30 C31 C39 C38 0.4(5) . . . . ?
C36 C38 C39 C37 1.8(5) . . . . ?
C28 C38 C39 C37 -179.7(3) . . . . ?
C36 C38 C39 C31 -178.7(3) . . . . ?
C28 C38 C39 C31 -0.2(5) . . . . ?
C38 C36 C40 C41 1.5(5) . . . . ?
C38 C36 C40 C35 -178.2(3) . . . . ?
C34 C35 C40 C36 175.9(3) . . . . ?
C42 C35 C40 C36 -3.4(5) . . . . ?
C34 C35 C40 C41 -3.8(5) . . . . ?
C42 C35 C40 C41 176.9(3) . . . . ?
C39 C37 C41 C32 175.7(3) . . . . ?
C39 C37 C41 C40 -0.5(5) . . . . ?
C33 C32 C41 C37 -177.4(3) . . . . ?
C33 C32 C41 C40 -1.2(5) . . . . ?
C36 C40 C41 C37 0.0(5) . . . . ?
C35 C40 C41 C37 179.7(3) . . . . ?
C36 C40 C41 C32 -176.4(3) . . . . ?
C35 C40 C41 C32 3.4(5) . . . . ?
C34 C35 C42 C43 10(4) . . . . ?
C40 C35 C42 C43 -170(3) . . . . ?
C35 C42 C43 C44 170(2) . . . . ?
C42 C43 C44 C54 -9(3) . . . . ?
C42 C43 C44 C45 170(3) . . . . ?
C54 C44 C45 C46 -1.5(5) . . . . ?
C43 C44 C45 C46 179.8(3) . . . . ?
C44 C45 C46 C47 2.7(5) . . . . ?
C45 C46 C47 C55 -1.0(5) . . . . ?
C57 C48 C49 C50 -3.3(5) . . . . ?
C48 C49 C50 C51 1.5(6) . . . . ?
C49 C50 C51 C56 1.8(5) . . . . ?
C49 C50 C51 C58 -169.0(3) . . . . ?
C24 C20 C52 C54 123.4(3) . . . . ?
C22 C20 C52 C54 3.2(4) . . . . ?
C24 C20 C52 C56 2.2(4) . . . . ?
C22 C20 C52 C56 -118.0(3) . . . . ?
C23 C21 C53 C55 2.2(4) . . . . ?
C25 C21 C53 C55 -119.3(3) . . . . ?
C23 C21 C53 C57 123.6(3) . . . . ?
C25 C21 C53 C57 2.2(4) . . . . ?
C45 C44 C54 C55 -1.4(5) . . . . ?
C43 C44 C54 C55 177.4(3) . . . . ?
C45 C44 C54 C52 -178.9(3) . . . . ?
C43 C44 C54 C52 -0.1(5) . . . . ?
C56 C52 C54 C44 -139.8(3) . . . . ?
C20 C52 C54 C44 96.1(4) . . . . ?
C56 C52 C54 C55 42.7(4) . . . . ?
C20 C52 C54 C55 -81.5(4) . . . . ?
C44 C54 C55 C47 3.1(5) . . . . ?
C52 C54 C55 C47 -179.3(3) . . . . ?
C44 C54 C55 C53 -175.1(3) . . . . ?
C52 C54 C55 C53 2.5(4) . . . . ?
C46 C47 C55 C54 -1.9(5) . . . . ?
C46 C47 C55 C53 176.2(3) . . . . ?
C57 C53 C55 C54 -46.7(4) . . . . ?
C21 C53 C55 C54 75.9(4) . . . . ?
C57 C53 C55 C47 135.2(3) . . . . ?
C21 C53 C55 C47 -102.2(4) . . . . ?
C50 C51 C56 C57 -3.3(5) . . . . ?
C58 C51 C56 C57 166.8(3) . . . . ?
C50 C51 C56 C52 -179.9(3) . . . . ?
C58 C51 C56 C52 -9.8(5) . . . . ?
C54 C52 C56 C51 132.5(3) . . . . ?
C20 C52 C56 C51 -105.9(4) . . . . ?
C54 C52 C56 C57 -44.1(4) . . . . ?
C20 C52 C56 C57 77.5(4) . . . . ?
C49 C48 C57 C56 1.8(5) . . . . ?
C49 C48 C57 C53 179.7(3) . . . . ?
C51 C56 C57 C48 1.6(5) . . . . ?
C52 C56 C57 C48 178.4(3) . . . . ?
C51 C56 C57 C53 -176.5(3) . . . . ?
C52 C56 C57 C53 0.3(4) . . . . ?
C55 C53 C57 C48 -133.0(3) . . . . ?
C21 C53 C57 C48 103.4(4) . . . . ?
C55 C53 C57 C56 45.0(4) . . . . ?
C21 C53 C57 C56 -78.5(4) . . . . ?
C56 C51 C58 C59 -131.7(17) . . . . ?
C50 C51 C58 C59 38.7(19) . . . . ?
C51 C58 C59 Si2 12(3) . . . . ?
C58 C59 Si2 C60 -125.4(13) . . . . ?
C58 C59 Si2 C63 114.4(14) . . . . ?
C58 C59 Si2 C66 -4.9(14) . . . . ?
C61 C60 Si2 C59 -59.4(3) . . . . ?
C62 C60 Si2 C59 64.4(3) . . . . ?
C61 C60 Si2 C63 58.7(3) . . . . ?
C62 C60 Si2 C63 -177.5(3) . . . . ?
C61 C60 Si2 C66 -177.4(3) . . . . ?
C62 C60 Si2 C66 -53.5(3) . . . . ?
C65 C63 Si2 C59 -53.2(3) . . . . ?
C64 C63 Si2 C59 -178.0(3) . . . . ?
C65 C63 Si2 C60 -170.2(3) . . . . ?
C64 C63 Si2 C60 64.9(3) . . . . ?
C65 C63 Si2 C66 64.8(3) . . . . ?
C64 C63 Si2 C66 -60.1(3) . . . . ?
C68 C66 Si2 C59 -30.3(4) . . . . ?
C67 C66 Si2 C59 -157.5(3) . . . . ?
C68 C66 Si2 C60 86.8(3) . . . . ?
C67 C66 Si2 C60 -40.4(4) . . . . ?
C68 C66 Si2 C63 -148.5(3) . . . . ?
C67 C66 Si2 C63 84.4(4) . . . . ?
C70 C69 Si3 C78 64.9(3) . . . . ?
C71 C69 Si3 C78 -57.5(3) . . . . ?
C70 C69 Si3 C72 -51.4(3) . . . . ?
C71 C69 Si3 C72 -173.8(3) . . . . ?
C70 C69 Si3 C75 -177.4(3) . . . . ?
C71 C69 Si3 C75 60.2(3) . . . . ?
C74 C72 Si3 C78 74.1(3) . . . . ?
C73 C72 Si3 C78 -159.3(3) . . . . ?
C74 C72 Si3 C69 -173.8(3) . . . . ?
C73 C72 Si3 C69 -47.2(4) . . . . ?
C74 C72 Si3 C75 -45.0(3) . . . . ?
C73 C72 Si3 C75 81.6(4) . . . . ?
C76 C75 Si3 C78 175.9(3) . . . . ?
C77 C75 Si3 C78 49.4(3) . . . . ?
C76 C75 Si3 C69 60.5(4) . . . . ?
C77 C75 Si3 C69 -66.1(3) . . . . ?
C76 C75 Si3 C72 -63.7(3) . . . . ?
C77 C75 Si3 C72 169.7(3) . . . . ?
C69 Si3 C78 C79 18.5(11) . . . . ?
C72 Si3 C78 C79 133.4(10) . . . . ?
C75 Si3 C78 C79 -105.2(10) . . . . ?
Si3 C78 C79 C80 -31(3) . . . . ?
C78 C79 C80 C90 152.4(18) . . . . ?
C78 C79 C80 C81 -24(2) . . . . ?
C90 C80 C81 C82 -1.0(5) . . . . ?
C79 C80 C81 C82 175.3(3) . . . . ?
C80 C81 C82 C83 -0.4(6) . . . . ?
C81 C82 C83 C91 1.6(5) . . . . ?
C93 C84 C85 C86 0.1(5) . . . . ?
C84 C85 C86 C87 -1.3(5) . . . . ?
C85 C86 C87 C92 0.4(5) . . . . ?
C85 C86 C87 C94 178.6(3) . . . . ?
C81 C80 C90 C91 1.0(5) . . . . ?
C79 C80 C90 C91 -174.9(3) . . . . ?
C81 C80 C90 C88 178.3(3) . . . . ?
C79 C80 C90 C88 2.3(5) . . . . ?
C92 C88 C90 C80 -132.9(3) . . . . ?
C120 C88 C90 C80 105.4(4) . . . . ?
C92 C88 C90 C91 44.4(4) . . . . ?
C120 C88 C90 C91 -77.3(4) . . . . ?
C82 C83 C91 C90 -1.6(5) . . . . ?
C82 C83 C91 C89 -179.8(3) . . . . ?
C80 C90 C91 C83 0.2(5) . . . . ?
C88 C90 C91 C83 -177.2(3) . . . . ?
C80 C90 C91 C89 178.6(3) . . . . ?
C88 C90 C91 C89 1.1(4) . . . . ?
C93 C89 C91 C83 132.5(3) . . . . ?
C121 C89 C91 C83 -103.5(4) . . . . ?
C93 C89 C91 C90 -45.8(4) . . . . ?
C121 C89 C91 C90 78.2(4) . . . . ?
C86 C87 C92 C93 1.7(5) . . . . ?
C94 C87 C92 C93 -176.6(3) . . . . ?
C86 C87 C92 C88 178.2(3) . . . . ?
C94 C87 C92 C88 -0.1(5) . . . . ?
C90 C88 C92 C87 138.1(3) . . . . ?
C120 C88 C92 C87 -97.3(3) . . . . ?
C90 C88 C92 C93 -45.2(4) . . . . ?
C120 C88 C92 C93 79.3(3) . . . . ?
C85 C84 C93 C92 1.9(5) . . . . ?
C85 C84 C93 C89 -178.0(3) . . . . ?
C87 C92 C93 C84 -2.8(5) . . . . ?
C88 C92 C93 C84 -179.5(3) . . . . ?
C87 C92 C93 C89 177.2(3) . . . . ?
C88 C92 C93 C89 0.5(4) . . . . ?
C91 C89 C93 C84 -135.0(3) . . . . ?
C121 C89 C93 C84 101.8(4) . . . . ?
C91 C89 C93 C92 45.0(4) . . . . ?
C121 C89 C93 C92 -78.2(3) . . . . ?
C92 C87 C94 C95 27(4) . . . . ?
C86 C87 C94 C95 -151(4) . . . . ?
C87 C94 C95 C96 174(3) . . . . ?
C94 C95 C96 C97 -12(5) . . . . ?
C94 C95 C96 C106 169(4) . . . . ?
C95 C96 C97 C98 178.3(3) . . . . ?
C106 C96 C97 C98 -2.4(5) . . . . ?
C96 C97 C98 C99 -1.0(6) . . . . ?
C97 C98 C99 C107 2.4(6) . . . . ?
C109 C100 C101 C102 0.4(5) . . . . ?
C100 C101 C102 C103 0.0(5) . . . . ?
C101 C102 C103 C110 179.1(3) . . . . ?
C101 C102 C103 C108 0.7(5) . . . . ?
C108 C104 C106 C96 176.8(3) . . . . ?
C108 C104 C106 C107 -2.8(5) . . . . ?
C97 C96 C106 C104 -175.3(3) . . . . ?
C95 C96 C106 C104 4.0(5) . . . . ?
C97 C96 C106 C107 4.3(5) . . . . ?
C95 C96 C106 C107 -176.5(3) . . . . ?
C109 C105 C107 C99 -174.6(3) . . . . ?
C109 C105 C107 C106 1.2(5) . . . . ?
C98 C99 C107 C105 175.4(4) . . . . ?
C98 C99 C107 C106 -0.4(5) . . . . ?
C104 C106 C107 C105 0.8(5) . . . . ?
C96 C106 C107 C105 -178.8(3) . . . . ?
C104 C106 C107 C99 176.7(3) . . . . ?
C96 C106 C107 C99 -2.9(5) . . . . ?
C106 C104 C108 C103 -177.2(3) . . . . ?
C106 C104 C108 C109 2.6(5) . . . . ?
C102 C103 C108 C104 178.0(3) . . . . ?
C110 C103 C108 C104 -0.2(5) . . . . ?
C102 C103 C108 C109 -1.8(5) . . . . ?
C110 C103 C108 C109 179.9(3) . . . . ?
C107 C105 C109 C100 175.7(3) . . . . ?
C107 C105 C109 C108 -1.4(5) . . . . ?
C101 C100 C109 C105 -178.6(3) . . . . ?
C101 C100 C109 C108 -1.6(5) . . . . ?
C104 C108 C109 C105 -0.5(5) . . . . ?
C103 C108 C109 C105 179.3(3) . . . . ?
C104 C108 C109 C100 -177.6(3) . . . . ?
C103 C108 C109 C100 2.2(5) . . . . ?
C102 C103 C110 C111 -10(4) . . . . ?
C108 C103 C110 C111 168(4) . . . . ?
C103 C110 C111 C112 -163(3) . . . . ?
C110 C111 C112 C122 8(3) . . . . ?
C110 C111 C112 C113 -170(3) . . . . ?
C122 C112 C113 C114 -1.1(5) . . . . ?
C111 C112 C113 C114 176.7(3) . . . . ?
C112 C113 C114 C115 0.2(5) . . . . ?
C113 C114 C115 C123 0.1(5) . . . . ?
C125 C116 C117 C118 2.1(5) . . . . ?
C116 C117 C118 C119 0.1(5) . . . . ?
C117 C118 C119 C124 -3.7(5) . . . . ?
C117 C118 C119 C126 169.9(3) . . . . ?
C92 C88 C120 C122 -124.8(3) . . . . ?
C90 C88 C120 C122 -3.4(4) . . . . ?
C92 C88 C120 C124 -3.0(4) . . . . ?
C90 C88 C120 C124 118.4(3) . . . . ?
C93 C89 C121 C123 118.5(3) . . . . ?
C91 C89 C121 C123 -3.2(4) . . . . ?
C93 C89 C121 C125 -2.9(4) . . . . ?
C91 C89 C121 C125 -124.5(3) . . . . ?
C113 C112 C122 C123 1.7(5) . . . . ?
C111 C112 C122 C123 -176.2(3) . . . . ?
C113 C112 C122 C120 179.5(3) . . . . ?
C111 C112 C122 C120 1.6(5) . . . . ?
C124 C120 C122 C123 -45.6(4) . . . . ?
C88 C120 C122 C123 80.0(3) . . . . ?
C124 C120 C122 C112 136.6(3) . . . . ?
C88 C120 C122 C112 -97.8(3) . . . . ?
C114 C115 C123 C122 0.5(5) . . . . ?
C114 C115 C123 C121 -178.0(3) . . . . ?
C112 C122 C123 C115 -1.5(5) . . . . ?
C120 C122 C123 C115 -179.3(3) . . . . ?
C112 C122 C123 C121 177.2(3) . . . . ?
C120 C122 C123 C121 -0.7(4) . . . . ?
C125 C121 C123 C115 -134.9(3) . . . . ?
C89 C121 C123 C115 101.9(4) . . . . ?
C125 C121 C123 C122 46.5(4) . . . . ?
C89 C121 C123 C122 -76.7(4) . . . . ?
C118 C119 C124 C125 4.9(5) . . . . ?
C126 C119 C124 C125 -168.1(3) . . . . ?
C118 C119 C124 C120 -179.5(3) . . . . ?
C126 C119 C124 C120 7.4(5) . . . . ?
C122 C120 C124 C119 -129.8(3) . . . . ?
C88 C120 C124 C119 107.4(3) . . . . ?
C122 C120 C124 C125 45.9(4) . . . . ?
C88 C120 C124 C125 -77.0(4) . . . . ?
C117 C116 C125 C124 -0.9(5) . . . . ?
C117 C116 C125 C121 -179.3(3) . . . . ?
C119 C124 C125 C116 -2.7(5) . . . . ?
C120 C124 C125 C116 -178.5(3) . . . . ?
C119 C124 C125 C121 175.9(3) . . . . ?
C120 C124 C125 C121 0.0(4) . . . . ?
C123 C121 C125 C116 132.6(3) . . . . ?
C89 C121 C125 C116 -102.7(4) . . . . ?
C123 C121 C125 C124 -45.9(4) . . . . ?
C89 C121 C125 C124 78.8(3) . . . . ?
C124 C119 C126 C127 127(2) . . . . ?
C118 C119 C126 C127 -46(2) . . . . ?
C119 C126 C127 Si4 -21(3) . . . . ?
C126 C127 Si4 C134 154.2(10) . . . . ?
C126 C127 Si4 C128 -86.0(10) . . . . ?
C126 C127 Si4 C131 39.1(10) . . . . ?
C135 C134 Si4 C127 -67.0(4) . . . . ?
C136 C134 Si4 C127 60.0(3) . . . . ?
C135 C134 Si4 C128 174.8(3) . . . . ?
C136 C134 Si4 C128 -58.2(3) . . . . ?
C135 C134 Si4 C131 46.5(4) . . . . ?
C136 C134 Si4 C131 173.5(3) . . . . ?
C129 C128 Si4 C127 62.0(4) . . . . ?
C130 C128 Si4 C127 -167.7(4) . . . . ?
C129 C128 Si4 C134 -175.0(3) . . . . ?
C130 C128 Si4 C134 -44.7(4) . . . . ?
C129 C128 Si4 C131 -53.6(4) . . . . ?
C130 C128 Si4 C131 76.8(5) . . . . ?
C132 C131 Si4 C127 -49.1(5) . . . . ?
C133 C131 Si4 C127 -178.3(4) . . . . ?
C132 C131 Si4 C134 -169.5(4) . . . . ?
C133 C131 Si4 C134 61.3(5) . . . . ?
C132 C131 Si4 C128 67.8(5) . . . . ?
C133 C131 Si4 C128 -61.4(5) . . . . ?
